data_7103957
loop_
_publ_author_name
'Matthews, Craig J.'
'Onions, Stuart T.'
'Morata, G\'erald'
'Salvia, Margarita Bosch'
'Elsegood, Mark R. J.'
'Price, Daniel J.'

_publ_section_title
;
 Synthesis, structure and magnetism of a unique dodecanuclearcopper(ii)
 'picture frame' held in a 4 \\times 4 grid-like assembly
;
_journal_coden_ASTM CHCOFS
_journal_issue 3
_journal_name_full
;
 Chemical Communications (Cambridge, United Kingdom)
;
_journal_page_first 320
_journal_page_last 321
_journal_paper_doi 10.1039/b210891g
_journal_year 2003
_chemical_formula_sum 'C146 H172 B9 Cu12 F36 N80 Na O39'
_chemical_formula_weight 5238.40
_space_group_IT_number 2
_symmetry_cell_setting triclinic
_symmetry_space_group_name_Hall '-P 1'
_symmetry_space_group_name_H-M 'P -1'
_atom_sites_solution_hydrogens geom
_atom_sites_solution_primary direct
_atom_sites_solution_secondary difmap
_audit_creation_method SHELXL-97
_cell_angle_alpha 75.286(2)
_cell_angle_beta 77.638(2)
_cell_angle_gamma 65.984(2)
_cell_formula_units_Z 2
_cell_length_a 21.3049(11)
_cell_length_b 21.3272(11)
_cell_length_c 24.7637(13)
_cell_measurement_reflns_used 9995
_cell_measurement_temperature 150(2)
_cell_measurement_theta_max 26.46
_cell_measurement_theta_min 2.18
_cell_volume 9862.5(9)
_computing_cell_refinement 'Bruker SAINT'
_computing_data_collection 'Bruker SMART'
_computing_data_reduction 'Bruker SAINT'
_computing_molecular_graphics 'Bruker SHELXTL'
_computing_publication_material 'Bruker SHELXTL and local programs'
_computing_structure_refinement 'Bruker SHELXTL'
_computing_structure_solution 'Bruker SHELXTL'
_diffrn_ambient_temperature 150(2)
_diffrn_measured_fraction_theta_full 0.999
_diffrn_measured_fraction_theta_max 0.999
_diffrn_measurement_device_type 'Bruker SMART 1000 CCD diffractometer'
_diffrn_measurement_method '\w rotation with narrow frames'
_diffrn_radiation_monochromator graphite
_diffrn_radiation_source 'sealed tube'
_diffrn_radiation_type MoK\a
_diffrn_radiation_wavelength 0.71073
_diffrn_reflns_av_R_equivalents 0.0689
_diffrn_reflns_av_sigmaI/netI 0.1138
_diffrn_reflns_limit_h_max 22
_diffrn_reflns_limit_h_min -22
_diffrn_reflns_limit_k_max 22
_diffrn_reflns_limit_k_min -22
_diffrn_reflns_limit_l_max 26
_diffrn_reflns_limit_l_min -26
_diffrn_reflns_number 74145
_diffrn_reflns_theta_full 22.50
_diffrn_reflns_theta_max 22.50
_diffrn_reflns_theta_min 1.24
_diffrn_standards_decay_% 0
_diffrn_standards_number 0
_exptl_absorpt_coefficient_mu 1.395
_exptl_absorpt_correction_T_max 0.959
_exptl_absorpt_correction_T_min 0.474
_exptl_absorpt_correction_type multi-scan
_exptl_absorpt_process_details 'SADABS, Sheldrick, G.M.'
_exptl_crystal_colour orange
_exptl_crystal_density_diffrn 1.764
_exptl_crystal_density_method 'not measured'
_exptl_crystal_description needle
_exptl_crystal_F_000 5296
_exptl_crystal_size_max 0.63
_exptl_crystal_size_mid 0.06
_exptl_crystal_size_min 0.03
_refine_diff_density_max 1.199
_refine_diff_density_min -1.188
_refine_diff_density_rms 0.149
_refine_ls_extinction_coef 0.00044(9)
_refine_ls_extinction_expression Fc^*^=kFc[1+0.001xFc^2^\l^3^/sin(2\q)]^-1/4^
_refine_ls_extinction_method SHELXL
_refine_ls_goodness_of_fit_ref 0.993
_refine_ls_hydrogen_treatment constr
_refine_ls_matrix_type full
_refine_ls_number_parameters 2864
_refine_ls_number_reflns 25752
_refine_ls_number_restraints 1317
_refine_ls_restrained_S_all 1.016
_refine_ls_R_factor_all 0.1395
_refine_ls_R_factor_gt 0.0839
_refine_ls_shift/su_max 0.002
_refine_ls_shift/su_mean 0.000
_refine_ls_structure_factor_coef Fsqd
_refine_ls_weighting_details 'calc w=1/[\s^2^(Fo^2^)+(0.1544P)^2^+0.0000P] where P=(Fo^2^+2Fc^2^)/3'
_refine_ls_weighting_scheme calc
_refine_ls_wR_factor_gt 0.2251
_refine_ls_wR_factor_ref 0.2543
_reflns_number_gt 13846
_reflns_number_total 25752
_reflns_threshold_expression I>2\s(I)
_cod_data_source_file b210891g.txt
_cod_data_source_block cjm4
_cod_original_sg_symbol_H-M P-1
_cod_database_code 7103957

loop_
_symmetry_equiv_pos_as_xyz
'x, y, z'
'-x, -y, -z'

loop_
_atom_site_label
_atom_site_type_symbol
_atom_site_fract_x
_atom_site_fract_y
_atom_site_fract_z
_atom_site_U_iso_or_equiv
_atom_site_adp_type
_atom_site_occupancy
_atom_site_symmetry_multiplicity
_atom_site_calc_flag
_atom_site_refinement_flags
_atom_site_disorder_assembly
_atom_site_disorder_group
Cu1 Cu 0.41257(8) 1.10872(7) 0.24330(8) 0.0673(5) Uani 1 1 d . . .
Cu2 Cu 0.37560(7) 0.95602(7) 0.24068(6) 0.0442(4) Uani 1 1 d . . .
Cu3 Cu 0.39632(7) 0.80632(7) 0.17235(5) 0.0379(4) Uani 1 1 d . . .
Cu4 Cu 0.46342(8) 0.68797(8) 0.05157(6) 0.0489(4) Uani 1 1 d . . .
Cu5 Cu 0.67449(7) 0.56026(7) 0.07423(5) 0.0379(4) Uani 1 1 d . . .
Cu6 Cu 0.82366(7) 0.40327(6) 0.13840(5) 0.0367(4) Uani 1 1 d . . .
Cu7 Cu 0.88953(8) 0.25528(7) 0.24642(6) 0.0462(4) Uani 1 1 d . . .
Cu8 Cu 0.80397(7) 0.36958(7) 0.35793(5) 0.0368(4) Uani 1 1 d . . .
Cu9 Cu 0.78178(6) 0.51640(6) 0.42713(5) 0.0336(3) Uani 1 1 d . . .
Cu10 Cu 0.82716(7) 0.67286(7) 0.45571(6) 0.0423(4) Uani 1 1 d . . .
Cu11 Cu 0.74304(8) 0.83192(8) 0.32712(6) 0.0481(4) Uani 1 1 d . . .
Cu12 Cu 0.60252(8) 0.98874(8) 0.25920(7) 0.0521(4) Uani 1 1 d . . .
N1 N 0.4440(6) 1.1885(6) 0.2471(6) 0.071(3) Uani 1 1 d . . .
C1 C 0.4246(9) 1.2258(8) 0.2874(8) 0.104(7) Uani 1 1 d . . .
H1 H 0.3932 1.2159 0.3187 0.125 Uiso 1 1 calc R . .
C2 C 0.4471(8) 1.2772(9) 0.2866(7) 0.090(5) Uani 1 1 d . . .
H2 H 0.4321 1.3021 0.3167 0.108 Uiso 1 1 calc R . .
C3 C 0.4934(8) 1.2928(8) 0.2400(6) 0.073(4) Uani 1 1 d . . .
H3 H 0.5104 1.3284 0.2376 0.088 Uiso 1 1 calc R . .
C4 C 0.5129(7) 1.2540(7) 0.1981(5) 0.060(4) Uani 1 1 d . . .
H4 H 0.5438 1.2628 0.1660 0.072 Uiso 1 1 calc R . .
C5 C 0.4880(6) 1.2029(6) 0.2027(5) 0.051(3) Uani 1 1 d . . .
C6 C 0.5056(6) 1.1568(6) 0.1629(6) 0.050(3) Uani 1 1 d . . .
N2 N 0.5578(5) 1.1541(5) 0.1209(4) 0.053(3) Uani 1 1 d . . .
N3 N 0.4683(5) 1.1180(5) 0.1733(5) 0.059(3) Uani 1 1 d . . .
N4 N 0.4867(5) 1.0683(5) 0.1378(5) 0.062(3) Uani 1 1 d . . .
C7 C 0.4541(6) 1.0256(6) 0.1588(6) 0.049(3) Uani 1 1 d . . .
O1 O 0.4102(4) 1.0306(4) 0.2050(4) 0.050(2) Uani 1 1 d . . .
C8 C 0.4676(6) 0.9697(6) 0.1299(5) 0.046(3) Uani 1 1 d . . .
C9 C 0.5122(6) 0.9600(7) 0.0785(6) 0.063(4) Uani 1 1 d . . .
H9 H 0.5365 0.9901 0.0613 0.076 Uiso 1 1 calc R . .
C10 C 0.5189(7) 0.9065(7) 0.0549(6) 0.064(4) Uani 1 1 d . . .
H10 H 0.5470 0.8987 0.0200 0.077 Uiso 1 1 calc R . .
C11 C 0.4825(5) 0.8624(6) 0.0843(5) 0.047(3) Uani 1 1 d . . .
N5 N 0.4328(4) 0.9290(4) 0.1552(4) 0.044(2) Uani 1 1 d . . .
N6 N 0.4415(4) 0.8741(4) 0.1318(4) 0.037(2) Uani 1 1 d . . .
C12 C 0.4861(6) 0.8034(6) 0.0614(5) 0.043(3) Uani 1 1 d . . .
O2 O 0.4492(4) 0.7676(4) 0.0926(3) 0.0461(19) Uani 1 1 d . . .
N7 N 0.5241(5) 0.7915(5) 0.0132(4) 0.055(3) Uani 1 1 d . . .
N8 N 0.5161(5) 0.7358(6) -0.0001(4) 0.058(3) Uani 1 1 d . . .
C13 C 0.5566(7) 0.7052(9) -0.0444(6) 0.080(5) Uani 1 1 d . . .
N9 N 0.6046(6) 0.7290(10) -0.0757(6) 0.166(10) Uani 1 1 d . . .
N10 N 0.4842(8) 0.6385(8) -0.0148(7) 0.098(4) Uani 1 1 d . . .
C14 C 0.5331(9) 0.6496(8) -0.0504(6) 0.067(4) Uani 1 1 d . . .
C15 C 0.5709(14) 0.6078(12) -0.0990(10) 0.161(11) Uani 1 1 d . . .
H15 H 0.6099 0.6128 -0.1241 0.193 Uiso 1 1 calc R . .
C16 C 0.5414(10) 0.5641(10) -0.1008(6) 0.095(6) Uani 1 1 d . . .
H16 H 0.5593 0.5381 -0.1304 0.114 Uiso 1 1 calc R . .
C17 C 0.4850(13) 0.5532(13) -0.0620(8) 0.151(9) Uani 1 1 d . . .
H17 H 0.4664 0.5209 -0.0650 0.181 Uiso 1 1 calc R . .
C18 C 0.4601(13) 0.5909(11) -0.0214(10) 0.153(10) Uani 1 1 d . . .
H18 H 0.4228 0.5841 0.0050 0.184 Uiso 1 1 calc R . .
N1A N 0.6298(5) 1.0653(5) 0.2701(5) 0.052(3) Uani 1 1 d . . .
C1A C 0.6009(7) 1.1065(7) 0.3070(7) 0.073(4) Uani 1 1 d . . .
H1A H 0.5628 1.1005 0.3328 0.088 Uiso 1 1 calc R . .
C2A C 0.6237(8) 1.1609(7) 0.3109(8) 0.082(5) Uani 1 1 d . . .
H2A H 0.6034 1.1889 0.3391 0.098 Uiso 1 1 calc R . .
C3A C 0.6754(9) 1.1685(8) 0.2718(8) 0.081(5) Uani 1 1 d . . .
H3A H 0.6920 1.2039 0.2708 0.098 Uiso 1 1 calc R . .
C4A C 0.7047(10) 1.1253(9) 0.2328(7) 0.096(6) Uani 1 1 d . . .
H4A H 0.7411 1.1320 0.2052 0.115 Uiso 1 1 calc R . .
C5A C 0.6830(7) 1.0721(7) 0.2326(5) 0.056(3) Uani 1 1 d . . .
C6A C 0.7104(8) 1.0243(8) 0.1937(5) 0.069(4) Uani 1 1 d . . .
N2A N 0.7618(10) 1.0261(11) 0.1531(7) 0.159(9) Uani 1 1 d . . .
N3A N 0.6772(5) 0.9817(6) 0.2039(4) 0.056(3) Uani 1 1 d . . .
N4A N 0.6959(6) 0.9319(7) 0.1696(5) 0.078(4) Uani 1 1 d . . .
C7A C 0.6520(6) 0.8999(5) 0.1866(4) 0.037(3) Uani 1 1 d . . .
O1A O 0.6018(4) 0.9156(4) 0.2260(4) 0.063(2) Uani 1 1 d . . .
C8A C 0.6619(6) 0.8431(5) 0.1592(5) 0.038(3) Uani 1 1 d . . .
C9A C 0.7143(6) 0.8205(7) 0.1220(5) 0.064(4) Uani 1 1 d . . .
H9A H 0.7473 0.8422 0.1116 0.077 Uiso 1 1 calc R . .
C10A C 0.7234(6) 0.7681(7) 0.0982(6) 0.066(4) Uani 1 1 d . . .
H10A H 0.7619 0.7532 0.0705 0.079 Uiso 1 1 calc R . .
C11A C 0.6777(6) 0.7360(5) 0.1133(4) 0.041(3) Uani 1 1 d . . .
N5A N 0.6145(7) 0.8108(6) 0.1771(4) 0.073(3) Uani 1 1 d . . .
N6A N 0.6239(6) 0.7545(6) 0.1542(5) 0.075(4) Uani 1 1 d . . .
C12A C 0.6872(6) 0.6777(6) 0.0881(5) 0.043(3) Uani 1 1 d . . .
O2A O 0.6665(4) 0.6282(4) 0.1202(3) 0.046(2) Uani 1 1 d . . .
N7A N 0.7177(5) 0.6756(4) 0.0356(3) 0.037(2) Uani 1 1 d . . .
N8A N 0.7184(4) 0.6164(4) 0.0205(3) 0.035(2) Uani 1 1 d . . .
C13A C 0.7537(5) 0.5968(6) -0.0257(4) 0.037(3) Uani 1 1 d . . .
N9A N 0.7907(5) 0.6301(5) -0.0629(4) 0.048(2) Uani 1 1 d . . .
N10A N 0.7141(4) 0.5036(5) 0.0120(4) 0.040(2) Uani 1 1 d . . .
C14A C 0.7492(5) 0.5318(5) -0.0318(4) 0.031(2) Uani 1 1 d . . .
C15A C 0.7771(6) 0.5036(6) -0.0799(5) 0.048(3) Uani 1 1 d . . .
H15A H 0.8002 0.5256 -0.1112 0.058 Uiso 1 1 calc R . .
C16A C 0.7700(7) 0.4405(6) -0.0809(5) 0.055(3) Uani 1 1 d . . .
H16A H 0.7892 0.4189 -0.1129 0.066 Uiso 1 1 calc R . .
C17A C 0.7358(6) 0.4116(6) -0.0358(5) 0.049(3) Uani 1 1 d . . .
H17A H 0.7316 0.3689 -0.0359 0.059 Uiso 1 1 calc R . .
C18A C 0.7070(6) 0.4439(6) 0.0102(5) 0.046(3) Uani 1 1 d . . .
H18A H 0.6818 0.4239 0.0412 0.055 Uiso 1 1 calc R . .
N1B N 0.7688(5) 0.9085(5) 0.3374(4) 0.050(3) Uani 1 1 d . . .
C1B C 0.7386(8) 0.9527(8) 0.3753(7) 0.082(5) Uani 1 1 d . . .
H1B H 0.6994 0.9488 0.4004 0.099 Uiso 1 1 calc R . .
C2B C 0.7622(8) 1.0023(7) 0.3787(6) 0.070(4) Uani 1 1 d . . .
H2B H 0.7429 1.0289 0.4079 0.084 Uiso 1 1 calc R . .
C3B C 0.8147(7) 1.0125(7) 0.3388(7) 0.072(4) Uani 1 1 d . . .
H3B H 0.8304 1.0484 0.3384 0.087 Uiso 1 1 calc R . .
C4B C 0.8445(9) 0.9693(8) 0.2988(7) 0.093(5) Uani 1 1 d . . .
H4B H 0.8813 0.9748 0.2711 0.111 Uiso 1 1 calc R . .
C5B C 0.8198(7) 0.9194(6) 0.3004(6) 0.056(3) Uani 1 1 d . . .
C6B C 0.8480(8) 0.8688(7) 0.2610(6) 0.077(5) Uani 1 1 d . . .
N2B N 0.9049(8) 0.8678(8) 0.2224(7) 0.125(6) Uani 1 1 d . . .
N3B N 0.8150(6) 0.8270(6) 0.2699(4) 0.064(3) Uani 1 1 d . . .
N4B N 0.8358(6) 0.7750(6) 0.2365(4) 0.074(4) Uani 1 1 d . . .
C7B C 0.7927(6) 0.7444(5) 0.2524(4) 0.035(3) Uani 1 1 d . . .
O1B O 0.7408(5) 0.7603(5) 0.2907(4) 0.070(3) Uani 1 1 d . . .
C8B C 0.8038(5) 0.6843(5) 0.2282(4) 0.038(3) Uani 1 1 d . . .
C9B C 0.8415(6) 0.6747(6) 0.1808(4) 0.042(3) Uani 1 1 d . . .
H9B H 0.8629 0.7070 0.1617 0.050 Uiso 1 1 calc R . .
C10B C 0.8516(6) 0.6211(5) 0.1576(4) 0.044(3) Uani 1 1 d . . .
H10B H 0.8805 0.6154 0.1228 0.053 Uiso 1 1 calc R . .
C11B C 0.8216(6) 0.5754(5) 0.1825(4) 0.042(3) Uani 1 1 d . . .
N5B N 0.7725(6) 0.6363(5) 0.2602(5) 0.067(3) Uani 1 1 d . . .
N6B N 0.7832(6) 0.5793(6) 0.2356(4) 0.066(3) Uani 1 1 d . . .
C12B C 0.8321(6) 0.5188(5) 0.1543(4) 0.040(3) Uani 1 1 d . . .
O2B O 0.8096(4) 0.4709(3) 0.1834(3) 0.0400(18) Uani 1 1 d . . .
N7B N 0.8624(5) 0.5207(4) 0.1022(4) 0.042(2) Uani 1 1 d . . .
N8B N 0.8636(5) 0.4625(4) 0.0860(3) 0.036(2) Uani 1 1 d . . .
C13B C 0.8975(6) 0.4445(5) 0.0377(5) 0.042(3) Uani 1 1 d . . .
N9B N 0.9292(5) 0.4829(5) -0.0022(4) 0.045(2) Uani 1 1 d . . .
N10B N 0.8599(4) 0.3492(4) 0.0753(3) 0.034(2) Uani 1 1 d . . .
C14B C 0.8950(6) 0.3788(6) 0.0309(5) 0.044(3) Uani 1 1 d . . .
C15B C 0.9258(6) 0.3479(6) -0.0166(4) 0.040(3) Uani 1 1 d . . .
H15B H 0.9512 0.3687 -0.0469 0.048 Uiso 1 1 calc R . .
C16B C 0.9192(7) 0.2874(6) -0.0190(5) 0.056(3) Uani 1 1 d . . .
H16B H 0.9400 0.2656 -0.0509 0.067 Uiso 1 1 calc R . .
C17B C 0.8817(6) 0.2585(6) 0.0255(4) 0.046(3) Uani 1 1 d . . .
H17B H 0.8744 0.2179 0.0241 0.055 Uiso 1 1 calc R . .
C18B C 0.8553(5) 0.2896(5) 0.0715(4) 0.037(3) Uani 1 1 d . . .
H18B H 0.8322 0.2677 0.1028 0.044 Uiso 1 1 calc R . .
N1C N 0.8525(6) 0.7538(5) 0.4651(4) 0.058(3) Uani 1 1 d . . .
C1C C 0.8232(8) 0.7977(9) 0.5014(6) 0.083(5) Uani 1 1 d . . .
H1C H 0.7887 0.7891 0.5303 0.099 Uiso 1 1 calc R . .
C2C C 0.8390(10) 0.8533(8) 0.5003(8) 0.093(6) Uani 1 1 d . . .
H2C H 0.8151 0.8831 0.5269 0.111 Uiso 1 1 calc R . .
C3C C 0.8906(9) 0.8667(7) 0.4598(8) 0.077(5) Uani 1 1 d . . .
H3C H 0.9045 0.9039 0.4593 0.092 Uiso 1 1 calc R . .
C4C C 0.9211(7) 0.8236(6) 0.4200(6) 0.067(4) Uani 1 1 d . . .
H4C H 0.9543 0.8329 0.3902 0.080 Uiso 1 1 calc R . .
C5C C 0.9025(6) 0.7653(6) 0.4243(6) 0.052(3) Uani 1 1 d . . .
C6C C 0.9305(6) 0.7186(6) 0.3831(5) 0.043(3) Uani 1 1 d . . .
N2C N 0.9769(5) 0.7238(5) 0.3390(4) 0.050(3) Uani 1 1 d . . .
N3C N 0.9026(5) 0.6695(5) 0.3967(4) 0.041(2) Uani 1 1 d . . .
N4C N 0.9213(4) 0.6234(4) 0.3594(3) 0.036(2) Uani 1 1 d . . .
C7C C 0.8830(5) 0.5850(5) 0.3765(4) 0.030(2) Uani 1 1 d . . .
O1C O 0.8362(3) 0.5892(3) 0.4195(3) 0.0353(17) Uani 1 1 d . . .
C8C C 0.8958(5) 0.5320(5) 0.3438(4) 0.033(3) Uani 1 1 d . . .
C9C C 0.9437(5) 0.5214(5) 0.2949(4) 0.038(3) Uani 1 1 d . . .
H9C H 0.9699 0.5504 0.2803 0.045 Uiso 1 1 calc R . .
C10C C 0.9518(6) 0.4700(6) 0.2691(4) 0.040(3) Uani 1 1 d . . .
H10C H 0.9840 0.4612 0.2362 0.048 Uiso 1 1 calc R . .
C11C C 0.9112(5) 0.4294(5) 0.2924(4) 0.034(3) Uani 1 1 d . . .
N5C N 0.8574(4) 0.4929(4) 0.3628(3) 0.029(2) Uani 1 1 d . . .
N6C N 0.8667(4) 0.4395(4) 0.3390(4) 0.035(2) Uani 1 1 d . . .
C12C C 0.9170(6) 0.3670(5) 0.2712(4) 0.036(3) Uani 1 1 d . . .
O2C O 0.8758(4) 0.3353(3) 0.2979(3) 0.0383(18) Uani 1 1 d . . .
N7C N 0.9618(5) 0.3517(4) 0.2266(3) 0.041(2) Uani 1 1 d . . .
N8C N 0.9592(5) 0.2953(4) 0.2094(4) 0.039(2) Uani 1 1 d . . .
C13C C 1.0034(6) 0.2778(6) 0.1640(4) 0.041(3) Uani 1 1 d . . .
N9C N 1.0471(5) 0.3091(5) 0.1369(4) 0.043(2) Uani 1 1 d . . .
N10C N 0.9540(5) 0.1901(5) 0.1778(4) 0.050(3) Uani 1 1 d . . .
C14C C 1.0002(6) 0.2183(6) 0.1446(5) 0.044(3) Uani 1 1 d . . .
C15C C 1.0391(7) 0.1923(7) 0.0977(6) 0.064(4) Uani 1 1 d . . .
H15C H 1.0700 0.2131 0.0748 0.077 Uiso 1 1 calc R . .
C16C C 1.0340(8) 0.1375(7) 0.0834(7) 0.075(5) Uani 1 1 d . . .
H16C H 1.0607 0.1201 0.0506 0.090 Uiso 1 1 calc R . .
C17C C 0.9899(8) 0.1074(6) 0.1169(7) 0.073(5) Uani 1 1 d . . .
H17C H 0.9868 0.0677 0.1087 0.088 Uiso 1 1 calc R . .
C18C C 0.9499(7) 0.1362(7) 0.1629(6) 0.067(4) Uani 1 1 d . . .
H18C H 0.9178 0.1164 0.1850 0.081 Uiso 1 1 calc R . .
N1D N 0.3007(5) 1.1678(5) 0.2420(4) 0.055(3) Uani 1 1 d . . .
C1D C 0.2639(8) 1.2210(6) 0.2028(6) 0.072(4) Uani 1 1 d . . .
H1D H 0.2881 1.2359 0.1684 0.086 Uiso 1 1 calc R . .
C2D C 0.1930(7) 1.2532(6) 0.2119(6) 0.063(4) Uani 1 1 d . . .
H2D H 0.1694 1.2896 0.1836 0.076 Uiso 1 1 calc R . .
C3D C 0.1561(7) 1.2339(7) 0.2607(6) 0.062(4) Uani 1 1 d . . .
H3D H 0.1072 1.2566 0.2671 0.074 Uiso 1 1 calc R . .
C4D C 0.1916(6) 1.1810(7) 0.3000(5) 0.053(3) Uani 1 1 d . . .
H4D H 0.1675 1.1654 0.3343 0.064 Uiso 1 1 calc R . .
C5D C 0.2621(6) 1.1505(5) 0.2897(5) 0.051(3) Uani 1 1 d . . .
C6D C 0.3055(6) 1.0927(6) 0.3321(6) 0.055(3) Uani 1 1 d . . .
N2D N 0.2754(6) 1.0607(6) 0.3778(5) 0.070(3) Uani 1 1 d . . .
N3D N 0.3715(5) 1.0755(5) 0.3180(5) 0.061(3) Uani 1 1 d . . .
N4D N 0.4123(5) 1.0187(5) 0.3548(5) 0.062(3) Uani 1 1 d . . .
C7D C 0.4762(6) 1.0015(6) 0.3332(5) 0.048(3) Uani 1 1 d . . .
O1D O 0.5021(4) 1.0322(4) 0.2882(3) 0.047(2) Uani 1 1 d . . .
C8D C 0.5279(6) 0.9387(5) 0.3663(5) 0.047(3) Uani 1 1 d . . .
C9D C 0.5070(6) 0.8983(6) 0.4174(5) 0.051(3) Uani 1 1 d . . .
H9D H 0.4597 0.9093 0.4326 0.062 Uiso 1 1 calc R . .
C10D C 0.5579(6) 0.8440(6) 0.4425(5) 0.049(3) Uani 1 1 d . . .
H10D H 0.5477 0.8170 0.4776 0.058 Uiso 1 1 calc R . .
C11D C 0.6267(6) 0.8278(6) 0.4161(4) 0.041(3) Uani 1 1 d . . .
N5D N 0.5925(4) 0.9229(4) 0.3434(3) 0.035(2) Uani 1 1 d . . .
N6D N 0.6416(4) 0.8681(4) 0.3669(3) 0.034(2) Uani 1 1 d . . .
C12D C 0.6878(6) 0.7696(6) 0.4378(5) 0.045(3) Uani 1 1 d . . .
O2D O 0.7471(4) 0.7614(4) 0.4058(3) 0.0456(19) Uani 1 1 d . . .
N7D N 0.6767(5) 0.7336(5) 0.4873(4) 0.046(2) Uani 1 1 d . . .
N8D N 0.7400(5) 0.6843(5) 0.5036(4) 0.043(2) Uani 1 1 d . . .
C13D C 0.7347(7) 0.6428(7) 0.5510(6) 0.069(4) Uani 1 1 d . . .
N9D N 0.6735(7) 0.6405(6) 0.5801(5) 0.085(4) Uani 1 1 d . . .
N10D N 0.8567(6) 0.5951(5) 0.5369(5) 0.063(3) Uani 1 1 d . . .
C14D C 0.8007(8) 0.5906(7) 0.5718(5) 0.065(4) Uani 1 1 d . . .
C15D C 0.8073(11) 0.5416(9) 0.6194(7) 0.102(6) Uani 1 1 d . . .
H15D H 0.7667 0.5379 0.6424 0.123 Uiso 1 1 calc R . .
C16D C 0.8698(13) 0.4977(10) 0.6352(10) 0.125(9) Uani 1 1 d . . .
H16D H 0.8729 0.4654 0.6699 0.150 Uiso 1 1 calc R . .
C17D C 0.9274(11) 0.5003(9) 0.6011(10) 0.106(8) Uani 1 1 d . . .
H17D H 0.9720 0.4692 0.6107 0.127 Uiso 1 1 calc R . .
C18D C 0.9197(9) 0.5506(8) 0.5506(9) 0.109(7) Uani 1 1 d . . .
H18D H 0.9598 0.5529 0.5258 0.131 Uiso 1 1 calc R . .
N1E N 0.2756(5) 1.0078(4) 0.2262(4) 0.045(2) Uani 1 1 d . . .
C1E C 0.2517(6) 1.0669(6) 0.1898(6) 0.054(3) Uani 1 1 d . . .
H1E H 0.2827 1.0885 0.1684 0.064 Uiso 1 1 calc R . .
C2E C 0.1809(6) 1.0981(6) 0.1825(6) 0.056(4) Uani 1 1 d . . .
H2E H 0.1634 1.1412 0.1573 0.068 Uiso 1 1 calc R . .
C3E C 0.1388(6) 1.0648(6) 0.2123(6) 0.055(3) Uani 1 1 d . . .
H3E H 0.0912 1.0838 0.2074 0.066 Uiso 1 1 calc R . .
C4E C 0.1652(6) 1.0025(6) 0.2501(5) 0.043(3) Uani 1 1 d . . .
H4E H 0.1356 0.9793 0.2716 0.052 Uiso 1 1 calc R . .
C5E C 0.2337(5) 0.9756(5) 0.2556(4) 0.034(3) Uani 1 1 d . . .
C6E C 0.2693(6) 0.9082(6) 0.2929(5) 0.041(3) Uani 1 1 d . . .
N2E N 0.2365(5) 0.8655(5) 0.3227(4) 0.048(2) Uani 1 1 d . . .
N3E N 0.3353(4) 0.8954(4) 0.2897(4) 0.040(2) Uani 1 1 d . . .
N4E N 0.3772(5) 0.8362(4) 0.3215(4) 0.040(2) Uani 1 1 d . . .
C7E C 0.4391(6) 0.8373(5) 0.3114(4) 0.036(3) Uani 1 1 d . . .
O1E O 0.4552(4) 0.8875(4) 0.2765(3) 0.054(2) Uani 1 1 d . . .
C8E C 0.4951(6) 0.7790(5) 0.3379(4) 0.038(3) Uani 1 1 d . . .
C9E C 0.4809(5) 0.7297(5) 0.3776(4) 0.030(2) Uani 1 1 d U . .
H9E H 0.4340 0.7342 0.3893 0.035 Uiso 1 1 calc R . .
C10E C 0.5311(5) 0.6740(5) 0.4014(4) 0.031(2) Uani 1 1 d . . .
H10E H 0.5201 0.6382 0.4283 0.037 Uiso 1 1 calc R . .
C11E C 0.5947(6) 0.6689(5) 0.3879(4) 0.039(3) Uani 1 1 d . . .
N5E N 0.5648(5) 0.7764(6) 0.3213(4) 0.064(3) Uani 1 1 d . . .
N6E N 0.6168(5) 0.7186(6) 0.3472(4) 0.063(3) Uani 1 1 d . . .
C12E C 0.6509(5) 0.6062(5) 0.4140(4) 0.033(3) Uani 1 1 d . . .
O2E O 0.7102(4) 0.5863(4) 0.3827(3) 0.0387(18) Uani 1 1 d . . .
N7E N 0.6398(4) 0.5792(5) 0.4661(4) 0.041(2) Uani 1 1 d . . .
N8E N 0.7020(5) 0.5276(5) 0.4812(4) 0.043(2) Uani 1 1 d . . .
C13E C 0.7055(6) 0.4875(6) 0.5306(5) 0.041(3) Uani 1 1 d . . .
N9E N 0.6531(5) 0.4902(5) 0.5718(4) 0.055(3) Uani 1 1 d . . .
N10E N 0.8240(4) 0.4396(4) 0.4906(3) 0.035(2) Uani 1 1 d . . .
C14E C 0.7789(5) 0.4366(6) 0.5378(4) 0.040(3) Uani 1 1 d . . .
C15E C 0.7981(6) 0.3904(6) 0.5876(5) 0.050(3) Uani 1 1 d . . .
H15E H 0.7655 0.3890 0.6202 0.060 Uiso 1 1 calc R . .
C16E C 0.8667(7) 0.3468(7) 0.5874(5) 0.066(4) Uani 1 1 d . . .
H16E H 0.8812 0.3137 0.6205 0.079 Uiso 1 1 calc R . .
C17E C 0.9146(6) 0.3495(6) 0.5411(5) 0.052(3) Uani 1 1 d . . .
H17E H 0.9622 0.3202 0.5414 0.062 Uiso 1 1 calc R . .
C18E C 0.8892(5) 0.3986(5) 0.4929(5) 0.040(3) Uani 1 1 d . . .
H18E H 0.9213 0.4020 0.4602 0.048 Uiso 1 1 calc R . .
N1F N 0.2960(5) 0.8622(5) 0.1577(4) 0.044(2) Uani 1 1 d . . .
C1F C 0.2723(6) 0.9221(6) 0.1208(5) 0.044(3) Uani 1 1 d . . .
H1F H 0.3035 0.9434 0.0994 0.053 Uiso 1 1 calc R . .
C2F C 0.2019(7) 0.9537(6) 0.1135(5) 0.053(3) Uani 1 1 d . . .
H2F H 0.1854 0.9954 0.0866 0.063 Uiso 1 1 calc R . .
C3F C 0.1578(7) 0.9234(7) 0.1455(5) 0.058(3) Uani 1 1 d . . .
H3F H 0.1097 0.9451 0.1422 0.070 Uiso 1 1 calc R . .
C4F C 0.1828(6) 0.8608(6) 0.1832(5) 0.045(3) Uani 1 1 d . . .
H4F H 0.1524 0.8389 0.2054 0.054 Uiso 1 1 calc R . .
C5F C 0.2519(6) 0.8317(6) 0.1872(5) 0.041(3) Uani 1 1 d . . .
C6F C 0.2853(6) 0.7654(6) 0.2252(4) 0.040(3) Uani 1 1 d . . .
N2F N 0.2502(5) 0.7253(5) 0.2576(4) 0.050(3) Uani 1 1 d . . .
N3F N 0.3523(4) 0.7490(4) 0.2233(4) 0.036(2) Uani 1 1 d . . .
N4F N 0.3928(5) 0.6880(4) 0.2556(3) 0.038(2) Uani 1 1 d . . .
C7F C 0.4584(6) 0.6868(6) 0.2449(4) 0.039(3) Uani 1 1 d . . .
O1F O 0.4753(3) 0.7360(3) 0.2108(3) 0.0393(18) Uani 1 1 d . . .
C8F C 0.5124(5) 0.6257(6) 0.2702(5) 0.038(3) Uani 1 1 d . . .
C9F C 0.4992(5) 0.5850(6) 0.3186(4) 0.041(3) Uani 1 1 d . . .
H9F H 0.4527 0.5950 0.3360 0.050 Uiso 1 1 calc R . .
C10F C 0.5489(5) 0.5320(6) 0.3422(4) 0.037(3) Uani 1 1 d . . .
H10F H 0.5386 0.5051 0.3773 0.045 Uiso 1 1 calc R . .
C11F C 0.6158(6) 0.5146(6) 0.3170(5) 0.044(3) Uani 1 1 d . . .
N5F N 0.5781(6) 0.6092(6) 0.2418(6) 0.085(4) Uani 1 1 d . . .
N6F N 0.6322(6) 0.5525(6) 0.2637(6) 0.087(4) Uani 1 1 d . . .
C12F C 0.6729(6) 0.4582(6) 0.3443(4) 0.039(3) Uani 1 1 d . . .
O2F O 0.7329(4) 0.4404(4) 0.3131(3) 0.0446(19) Uani 1 1 d . . .
N7F N 0.6608(5) 0.4282(5) 0.3971(4) 0.050(3) Uani 1 1 d . . .
N8F N 0.7250(5) 0.3799(5) 0.4124(4) 0.043(2) Uani 1 1 d . . .
C13F C 0.7295(6) 0.3411(6) 0.4624(5) 0.048(3) Uani 1 1 d . . .
N9F N 0.6782(5) 0.3440(6) 0.5043(4) 0.067(3) Uani 1 1 d . . .
N10F N 0.8483(5) 0.2957(4) 0.4231(4) 0.043(2) Uani 1 1 d . . .
C14F C 0.8008(6) 0.2918(6) 0.4698(5) 0.047(3) Uani 1 1 d . . .
C15F C 0.8230(7) 0.2433(7) 0.5172(5) 0.060(4) Uani 1 1 d . . .
H15F H 0.7906 0.2402 0.5497 0.072 Uiso 1 1 calc R . .
C16F C 0.8897(7) 0.2004(7) 0.5185(6) 0.064(4) Uani 1 1 d . . .
H16F H 0.9039 0.1673 0.5517 0.077 Uiso 1 1 calc R . .
C17F C 0.9371(6) 0.2043(6) 0.4719(5) 0.055(3) Uani 1 1 d . . .
H17F H 0.9843 0.1738 0.4723 0.066 Uiso 1 1 calc R . .
C18F C 0.9146(6) 0.2546(6) 0.4232(5) 0.045(3) Uani 1 1 d . . .
H18F H 0.9469 0.2588 0.3907 0.054 Uiso 1 1 calc R . .
N1G N 0.3465(8) 0.7370(7) 0.0524(7) 0.093(5) Uani 1 1 d . . .
C1G C 0.3076(14) 0.7973(13) 0.0208(8) 0.134(8) Uani 1 1 d . . .
H1G H 0.3275 0.8245 -0.0087 0.160 Uiso 1 1 calc R . .
C2G C 0.2296(10) 0.8178(9) 0.0367(8) 0.087(6) Uani 1 1 d . . .
H2G H 0.2009 0.8592 0.0150 0.105 Uiso 1 1 calc R . .
C3G C 0.1976(15) 0.7831(14) 0.0783(12) 0.162(11) Uani 1 1 d . . .
H3G H 0.1487 0.7984 0.0874 0.194 Uiso 1 1 calc R . .
C4G C 0.2420(9) 0.7242(13) 0.1060(10) 0.128(9) Uani 1 1 d . . .
H4G H 0.2218 0.6966 0.1349 0.154 Uiso 1 1 calc R . .
C5G C 0.3158(10) 0.6986(13) 0.0969(10) 0.096(6) Uani 1 1 d . . .
C6G C 0.3623(8) 0.6403(9) 0.1281(7) 0.075(5) Uani 1 1 d . . .
N2G N 0.3359(6) 0.5999(7) 0.1718(5) 0.085(4) Uani 1 1 d . . .
N3G N 0.4277(5) 0.6291(5) 0.1122(4) 0.054(3) Uani 1 1 d . . .
N4G N 0.4699(5) 0.5710(5) 0.1449(4) 0.053(3) Uani 1 1 d . . .
C7G C 0.5355(6) 0.5617(6) 0.1264(4) 0.042(3) Uani 1 1 d . . .
O1G O 0.5596(4) 0.5960(4) 0.0833(3) 0.0460(19) Uani 1 1 d . . .
C8G C 0.5874(6) 0.4983(6) 0.1578(5) 0.048(3) Uani 1 1 d . . .
C9G C 0.5696(7) 0.4547(7) 0.2063(5) 0.048(3) Uani 1 1 d . . .
H9G H 0.5226 0.4634 0.2218 0.058 Uiso 1 1 calc R . .
C10G C 0.6214(7) 0.4006(7) 0.2298(5) 0.051(3) Uani 1 1 d . . .
H10G H 0.6119 0.3702 0.2630 0.061 Uiso 1 1 calc R . .
C11G C 0.6911(6) 0.3887(6) 0.2047(4) 0.042(3) Uani 1 1 d . . .
N5G N 0.6534(5) 0.4866(5) 0.1375(4) 0.039(2) Uani 1 1 d . . .
N6G N 0.7047(5) 0.4319(4) 0.1599(4) 0.036(2) Uani 1 1 d . . .
C12G C 0.7525(6) 0.3311(6) 0.2260(5) 0.046(3) Uani 1 1 d . . .
O2G O 0.8126(4) 0.3277(4) 0.1979(3) 0.0425(19) Uani 1 1 d . . .
N7G N 0.7434(5) 0.2881(5) 0.2730(4) 0.048(3) Uani 1 1 d . . .
N8G N 0.8071(6) 0.2405(5) 0.2867(4) 0.050(3) Uani 1 1 d . . .
C13G C 0.8094(9) 0.2011(7) 0.3389(5) 0.065(4) Uani 1 1 d . . .
N9G N 0.7533(7) 0.2028(6) 0.3753(4) 0.078(4) Uani 1 1 d . . .
N10G N 0.9321(7) 0.1742(5) 0.3121(4) 0.058(3) Uani 1 1 d . . .
C14G C 0.8824(9) 0.1568(7) 0.3495(6) 0.066(4) Uani 1 1 d . . .
C15G C 0.9011(12) 0.1008(9) 0.3956(6) 0.094(6) Uani 1 1 d . . .
H15G H 0.8667 0.0885 0.4224 0.113 Uiso 1 1 calc R . .
C16G C 0.9699(13) 0.0649(8) 0.4005(8) 0.103(7) Uani 1 1 d . . .
H16G H 0.9832 0.0267 0.4308 0.124 Uiso 1 1 calc R . .
C17G C 1.0207(11) 0.0825(8) 0.3627(7) 0.094(6) Uani 1 1 d . . .
H17G H 1.0686 0.0586 0.3665 0.112 Uiso 1 1 calc R . .
C18G C 0.9969(9) 0.1370(7) 0.3195(6) 0.078(4) Uani 1 1 d . . .
H18G H 1.0309 0.1490 0.2921 0.093 Uiso 1 1 calc R . .
Na1 Na 0.5965(3) 0.6839(3) 0.1990(2) 0.0695(15) Uani 1 1 d . . .
B1 B 0.9371(6) 0.6915(7) 0.6083(5) 0.083(4) Uani 1 1 d DU . .
F1 F 0.8743(4) 0.6894(5) 0.6226(4) 0.110(3) Uani 1 1 d DU . .
F2 F 0.9569(4) 0.6926(5) 0.5530(3) 0.108(3) Uani 1 1 d DU . .
F3 F 0.9382(6) 0.7477(7) 0.6216(6) 0.229(8) Uani 1 1 d DU . .
F4 F 0.9833(6) 0.6344(8) 0.6349(5) 0.235(7) Uani 1 1 d DU . .
B2 B 0.7072(9) 0.6077(9) -0.2177(7) 0.127(6) Uani 1 1 d DU . .
F5 F 0.7141(7) 0.6413(7) -0.2704(5) 0.171(5) Uani 1 1 d DU . .
F6 F 0.6884(8) 0.6511(7) -0.1805(5) 0.182(6) Uani 1 1 d DU . .
F7 F 0.6615(8) 0.5743(8) -0.2094(6) 0.193(6) Uani 1 1 d DU . .
F8 F 0.7711(7) 0.5586(9) -0.2133(7) 0.230(7) Uani 1 1 d DU . .
B3 B 1.0352(7) 0.9020(8) 0.3117(6) 0.109(5) Uani 1 1 d DU . .
F9 F 0.9920(6) 0.9296(6) 0.3551(5) 0.165(5) Uani 1 1 d DU . .
F10 F 1.0306(6) 0.9553(6) 0.2670(5) 0.155(4) Uani 1 1 d DU . .
F11 F 1.1007(5) 0.8753(7) 0.3223(6) 0.168(5) Uani 1 1 d DU . .
F12 F 1.0147(5) 0.8542(6) 0.3012(5) 0.158(5) Uani 1 1 d DU . .
B4 B 0.8491(10) 0.0099(10) 0.5446(8) 0.186(8) Uani 1 1 d DU . .
F13 F 0.9140(8) -0.0060(13) 0.5181(6) 0.291(10) Uani 1 1 d DU . .
F14 F 0.8364(14) 0.0682(9) 0.5619(7) 0.312(11) Uani 1 1 d DU . .
F15 F 0.8468(8) -0.0404(8) 0.5890(7) 0.238(7) Uani 1 1 d DU . .
F16 F 0.8117(7) 0.0193(9) 0.5049(7) 0.209(6) Uani 1 1 d DU . .
B5 B 1.1205(7) 0.6708(9) 0.2274(7) 0.142(7) Uani 1 1 d DU . .
F17 F 1.1036(11) 0.7011(14) 0.1753(6) 0.343(12) Uani 1 1 d DU . .
F18 F 1.1834(6) 0.6258(8) 0.2156(9) 0.248(8) Uani 1 1 d DU . .
F19 F 1.1177(5) 0.7215(7) 0.2516(7) 0.191(6) Uani 1 1 d DU . .
F20 F 1.0722(5) 0.6445(6) 0.2527(5) 0.142(4) Uani 1 1 d DU . .
B6 B 0.6734(7) 0.9421(8) -0.0278(7) 0.130(6) Uani 1 1 d DU . .
F21 F 0.6536(8) 0.9379(9) -0.0727(7) 0.249(8) Uani 1 1 d DU . .
F22 F 0.6356(7) 1.0082(7) -0.0189(7) 0.189(5) Uani 1 1 d DU . .
F23 F 0.7437(6) 0.9253(9) -0.0407(7) 0.251(9) Uani 1 1 d DU . .
F24 F 0.6669(6) 0.9001(7) 0.0192(5) 0.173(5) Uani 1 1 d DU . .
B7 B 0.6789(8) 0.2733(8) 0.1060(6) 0.103(5) Uani 1 1 d DU . .
F25 F 0.6284(8) 0.3309(8) 0.1240(8) 0.236(8) Uani 1 1 d DU . .
F26 F 0.7148(9) 0.2614(8) 0.1476(5) 0.194(6) Uani 1 1 d DU . .
F27 F 0.6482(4) 0.2288(4) 0.1069(3) 0.095(3) Uani 1 1 d DU . .
F28 F 0.7048(5) 0.2961(4) 0.0551(3) 0.095(3) Uani 1 1 d DU . .
B8 B 0.3855(16) 1.0210(16) 0.5042(12) 0.334(18) Uani 0.50 1 d PDU A 1
F29 F 0.387(2) 1.007(2) 0.5598(11) 0.36(2) Uani 0.50 1 d PDU A 1
F30 F 0.3561(13) 0.9829(13) 0.4910(9) 0.203(10) Uani 0.50 1 d PDU A 1
F31 F 0.4485(16) 1.0168(18) 0.4774(13) 0.250(13) Uani 0.50 1 d PDU A 1
F32 F 0.3466(18) 1.0885(15) 0.4963(11) 0.277(16) Uani 0.50 1 d PDU A 1
B8X B 0.454(2) 0.941(2) 0.5663(15) 0.50(3) Uani 0.50 1 d PDU B 2
F29X F 0.426(4) 0.944(3) 0.6203(14) 0.59(4) Uani 0.50 1 d PDU B 2
F30X F 0.450(3) 0.882(2) 0.5596(18) 0.55(3) Uani 0.50 1 d PDU B 2
F31X F 0.521(2) 0.929(4) 0.562(3) 0.62(4) Uani 0.50 1 d PDU B 2
F32X F 0.4175(17) 1.0036(18) 0.5367(15) 0.287(15) Uani 0.50 1 d PDU B 2
O1W O 0.0977(4) 1.4161(4) 0.1523(3) 0.053(2) Uani 1 1 d U . .
O2W O 0.6637(5) 0.4163(6) 0.6878(4) 0.103(4) Uani 1 1 d U . .
O3W O 0.8275(5) 0.7513(5) -0.0645(4) 0.079(3) Uani 1 1 d U . .
O4W O 0.4674(5) 0.5843(5) 0.4763(5) 0.098(4) Uani 1 1 d U . .
O5W O 0.8819(6) 0.5848(6) -0.2598(4) 0.097(3) Uani 1 1 d U . .
O6W O 0.6706(4) 0.2755(4) 0.6224(3) 0.062(2) Uani 1 1 d U . .
O7W O 1.001(3) 0.644(3) 0.1611(14) 0.351(11) Uani 0.50 1 d PU . .
O8W O 0.6141(11) 0.2972(11) 0.3848(8) 0.221(9) Uani 1 1 d U . .
O9W O 0.2652(7) 1.2630(8) 0.3576(6) 0.148(5) Uani 1 1 d U . .
O10W O 0.4920(11) 1.3821(12) 0.3459(9) 0.232(9) Uani 1 1 d U . .
O11W O 0.6533(10) 1.0426(7) 0.0576(7) 0.179(7) Uani 1 1 d U . .
O12W O 0.7946(15) 1.1572(16) 0.1117(7) 0.341(5) Uani 1 1 d U . .
O13W O 1.0028(6) 0.5479(6) 0.1202(5) 0.145(6) Uani 1 1 d U . .
O14W O 0.6359(9) 0.8243(8) 0.5685(6) 0.163(6) Uani 1 1 d U . .
O15W O 0.6826(6) 0.7970(10) -0.0524(5) 0.169(7) Uani 1 1 d U . .
O16W O 0.9155(8) 0.6178(9) 0.0259(6) 0.160(6) Uani 1 1 d U . .
O17W O 0.8580(8) 0.7436(10) 0.0361(6) 0.177(7) Uani 1 1 d U . .
O18W O 0.5056(6) 0.5530(11) 0.5772(6) 0.216(10) Uani 1 1 d U . .
O19W O 0.6206(10) 0.5327(8) 0.7198(11) 0.281(13) Uani 1 1 d U . .
O20W O 0.5381(16) 0.6909(19) 0.5565(18) 0.27(2) Uani 0.50 1 d PU . .

loop_
_atom_site_aniso_label
_atom_site_aniso_U_11
_atom_site_aniso_U_22
_atom_site_aniso_U_33
_atom_site_aniso_U_23
_atom_site_aniso_U_13
_atom_site_aniso_U_12
Cu1 0.0357(9) 0.0332(8) 0.1174(15) 0.0136(9) -0.0077(9) -0.0145(7)
Cu2 0.0364(8) 0.0359(8) 0.0590(9) 0.0083(7) -0.0159(7) -0.0173(7)
Cu3 0.0378(8) 0.0375(8) 0.0369(8) 0.0037(6) -0.0025(6) -0.0199(6)
Cu4 0.0529(9) 0.0582(10) 0.0421(9) -0.0149(7) -0.0030(7) -0.0254(8)
Cu5 0.0480(8) 0.0448(8) 0.0291(7) -0.0088(6) 0.0028(6) -0.0281(7)
Cu6 0.0512(9) 0.0345(7) 0.0300(7) -0.0034(6) 0.0004(6) -0.0261(7)
Cu7 0.0719(10) 0.0364(8) 0.0352(8) -0.0013(6) -0.0070(7) -0.0282(8)
Cu8 0.0420(8) 0.0390(8) 0.0317(8) 0.0002(6) -0.0042(6) -0.0215(7)
Cu9 0.0299(7) 0.0382(8) 0.0296(7) -0.0019(6) -0.0026(6) -0.0127(6)
Cu10 0.0420(8) 0.0460(8) 0.0396(8) -0.0111(6) -0.0087(6) -0.0136(7)
Cu11 0.0534(9) 0.0559(9) 0.0490(9) -0.0246(7) 0.0070(7) -0.0325(8)
Cu12 0.0484(9) 0.0495(9) 0.0722(11) -0.0284(8) 0.0051(8) -0.0284(8)
N1 0.043(7) 0.046(7) 0.095(10) 0.007(7) 0.003(7) -0.006(6)
C1 0.088(13) 0.044(9) 0.133(17) 0.017(10) 0.043(11) -0.025(9)
C2 0.075(11) 0.084(12) 0.075(11) -0.016(9) 0.014(9) -0.003(10)
C3 0.084(11) 0.072(10) 0.071(10) -0.007(8) -0.009(9) -0.040(9)
C4 0.069(9) 0.074(9) 0.047(8) 0.002(7) -0.003(7) -0.045(8)
C5 0.032(7) 0.047(8) 0.059(8) 0.023(7) -0.012(6) -0.017(6)
C6 0.047(8) 0.029(7) 0.068(9) 0.026(6) -0.028(7) -0.017(6)
N2 0.050(6) 0.053(6) 0.060(7) 0.005(5) -0.010(6) -0.030(5)
N3 0.040(6) 0.047(6) 0.090(8) 0.018(6) -0.019(6) -0.029(5)
N4 0.055(7) 0.033(6) 0.095(9) 0.014(6) -0.019(6) -0.026(6)
C7 0.032(7) 0.041(7) 0.064(9) 0.018(7) -0.015(6) -0.014(6)
O1 0.047(5) 0.031(4) 0.074(6) 0.011(4) -0.028(5) -0.020(4)
C8 0.028(6) 0.031(7) 0.071(9) 0.018(6) -0.019(6) -0.010(6)
C9 0.042(8) 0.055(9) 0.083(10) 0.012(8) 0.001(7) -0.027(7)
C10 0.053(8) 0.051(8) 0.080(10) 0.010(8) -0.012(7) -0.022(7)
C11 0.026(6) 0.054(8) 0.055(8) 0.013(6) -0.005(6) -0.023(6)
N5 0.035(5) 0.025(5) 0.071(7) 0.007(5) -0.020(5) -0.013(4)
N6 0.031(5) 0.035(5) 0.042(6) 0.005(4) -0.004(5) -0.016(4)
C12 0.041(7) 0.035(7) 0.055(8) -0.003(6) -0.012(6) -0.016(6)
O2 0.039(4) 0.046(5) 0.047(5) 0.001(4) 0.001(4) -0.018(4)
N7 0.043(6) 0.060(7) 0.044(6) 0.006(5) 0.011(5) -0.018(5)
N8 0.061(7) 0.061(7) 0.037(6) -0.008(5) 0.003(5) -0.013(6)
C13 0.052(9) 0.104(13) 0.039(8) 0.037(9) -0.008(7) -0.012(9)
N9 0.035(7) 0.231(19) 0.077(10) 0.087(11) 0.004(7) 0.032(9)
N10 0.093(11) 0.107(12) 0.099(12) -0.042(9) -0.018(9) -0.027(9)
C14 0.089(12) 0.062(9) 0.041(9) -0.032(7) -0.017(8) -0.003(9)
C15 0.22(3) 0.15(2) 0.14(2) 0.057(17) -0.15(2) -0.09(2)
C16 0.136(16) 0.138(16) 0.037(9) -0.022(9) 0.004(9) -0.081(14)
C17 0.21(3) 0.19(2) 0.090(15) -0.084(16) 0.042(16) -0.11(2)
C18 0.19(2) 0.147(19) 0.19(2) -0.085(18) -0.09(2) -0.058(18)
N1A 0.054(7) 0.035(6) 0.077(8) -0.017(5) -0.021(6) -0.017(5)
C1A 0.067(10) 0.067(9) 0.101(12) -0.046(9) 0.001(8) -0.029(8)
C2A 0.076(11) 0.047(9) 0.142(16) -0.033(9) -0.053(11) -0.013(8)
C3A 0.099(13) 0.068(10) 0.107(14) -0.001(10) -0.034(11) -0.060(10)
C4A 0.162(18) 0.102(13) 0.067(11) 0.008(10) -0.026(11) -0.100(13)
C5A 0.071(9) 0.063(9) 0.050(8) 0.011(7) -0.016(7) -0.050(8)
C6A 0.110(12) 0.091(11) 0.048(8) -0.020(8) -0.003(8) -0.079(10)
N2A 0.213(19) 0.27(2) 0.109(12) -0.109(14) 0.083(13) -0.207(19)
N3A 0.074(7) 0.078(7) 0.044(6) -0.016(5) 0.004(5) -0.057(7)
N4A 0.103(9) 0.117(10) 0.066(8) -0.057(7) 0.027(7) -0.088(9)
C7A 0.040(7) 0.029(6) 0.040(7) 0.000(5) -0.009(6) -0.013(5)
O1A 0.067(6) 0.062(6) 0.072(6) -0.040(5) 0.026(5) -0.037(5)
C8A 0.040(7) 0.037(6) 0.042(7) -0.007(5) -0.010(6) -0.019(6)
C9A 0.058(8) 0.100(11) 0.075(9) -0.064(9) 0.047(7) -0.070(8)
C10A 0.049(8) 0.099(11) 0.086(10) -0.070(9) 0.042(7) -0.058(8)
C11A 0.052(7) 0.038(7) 0.020(6) -0.004(5) 0.004(5) -0.009(6)
N5A 0.115(10) 0.060(7) 0.049(7) -0.023(6) 0.017(7) -0.045(7)
N6A 0.099(9) 0.054(7) 0.063(8) -0.017(6) 0.020(7) -0.031(7)
C12A 0.057(8) 0.049(7) 0.041(7) -0.006(6) -0.002(6) -0.041(6)
O2A 0.063(5) 0.063(5) 0.026(4) -0.003(4) 0.004(4) -0.046(5)
N7A 0.053(6) 0.039(5) 0.023(5) -0.008(4) 0.001(4) -0.022(5)
N8A 0.041(5) 0.031(5) 0.033(5) -0.002(4) -0.005(4) -0.016(4)
C13A 0.042(7) 0.045(7) 0.018(6) -0.002(5) -0.001(5) -0.013(6)
N9A 0.052(6) 0.050(6) 0.044(6) -0.011(5) 0.007(5) -0.027(5)
N10A 0.042(6) 0.047(6) 0.037(5) -0.002(4) -0.007(4) -0.027(5)
C14A 0.041(6) 0.036(6) 0.027(6) -0.012(5) -0.003(5) -0.020(5)
C15A 0.052(8) 0.045(7) 0.048(8) -0.013(6) 0.011(6) -0.025(6)
C16A 0.072(9) 0.057(8) 0.042(8) -0.024(6) 0.003(7) -0.025(7)
C17A 0.055(8) 0.051(8) 0.050(8) -0.016(6) 0.011(6) -0.032(7)
C18A 0.052(8) 0.040(7) 0.052(8) -0.010(6) -0.010(6) -0.022(6)
N1B 0.050(6) 0.040(6) 0.057(7) -0.015(5) -0.007(5) -0.010(5)
C1B 0.091(12) 0.078(11) 0.097(12) -0.042(10) -0.007(9) -0.037(10)
C2B 0.088(11) 0.057(9) 0.077(11) -0.034(8) -0.018(9) -0.022(9)
C3B 0.066(10) 0.057(9) 0.117(13) -0.029(9) -0.030(9) -0.030(8)
C4B 0.105(13) 0.076(11) 0.131(15) -0.046(11) 0.011(11) -0.066(10)
C5B 0.055(8) 0.038(7) 0.075(10) -0.022(7) -0.008(7) -0.010(7)
C6B 0.105(12) 0.079(10) 0.062(9) -0.030(8) 0.041(9) -0.065(10)
N2B 0.152(14) 0.123(12) 0.136(13) -0.075(10) 0.080(11) -0.105(12)
N3B 0.088(8) 0.069(7) 0.056(7) -0.030(6) 0.023(6) -0.055(7)
N4B 0.117(10) 0.081(8) 0.050(7) -0.041(6) 0.046(7) -0.075(8)
C7B 0.037(7) 0.035(6) 0.031(6) -0.006(5) 0.001(5) -0.014(6)
O1B 0.073(6) 0.088(7) 0.083(7) -0.054(6) 0.034(5) -0.062(6)
C8B 0.041(7) 0.029(6) 0.037(7) 0.003(5) 0.002(5) -0.015(5)
C9B 0.074(8) 0.049(7) 0.024(6) -0.010(5) 0.019(6) -0.055(7)
C10B 0.085(9) 0.039(7) 0.028(6) -0.023(5) 0.027(6) -0.050(7)
C11B 0.070(8) 0.032(6) 0.028(6) -0.002(5) 0.001(6) -0.029(6)
N5B 0.082(8) 0.049(7) 0.076(8) -0.016(6) -0.012(6) -0.028(6)
N6B 0.064(7) 0.067(8) 0.059(7) -0.015(6) -0.001(6) -0.018(6)
C12B 0.062(8) 0.037(7) 0.021(6) 0.001(5) -0.003(5) -0.025(6)
O2B 0.055(5) 0.037(4) 0.033(4) -0.013(3) 0.012(4) -0.027(4)
N7B 0.057(6) 0.036(5) 0.038(6) -0.001(4) -0.004(5) -0.026(5)
N8B 0.053(6) 0.039(5) 0.025(5) -0.010(4) 0.011(4) -0.030(5)
C13B 0.049(7) 0.036(7) 0.047(8) 0.001(6) -0.014(6) -0.024(6)
N9B 0.052(6) 0.048(6) 0.042(6) -0.005(5) 0.005(5) -0.032(5)
N10B 0.042(5) 0.035(5) 0.029(5) 0.002(4) -0.005(4) -0.022(4)
C14B 0.036(7) 0.044(7) 0.051(8) -0.011(6) -0.017(6) -0.007(6)
C15B 0.048(7) 0.044(7) 0.029(6) -0.011(5) 0.003(5) -0.019(6)
C16B 0.064(9) 0.052(8) 0.045(8) -0.019(6) -0.011(7) -0.007(7)
C17B 0.070(8) 0.048(7) 0.031(7) -0.008(6) 0.006(6) -0.039(7)
C18B 0.048(7) 0.030(6) 0.037(7) 0.002(5) -0.006(5) -0.024(5)
N1C 0.057(7) 0.046(6) 0.062(7) -0.028(6) -0.015(6) 0.003(6)
C1C 0.074(11) 0.102(13) 0.066(10) -0.044(10) -0.016(8) -0.006(10)
C2C 0.119(16) 0.059(11) 0.108(15) -0.034(10) -0.048(12) -0.014(11)
C3C 0.088(12) 0.045(9) 0.114(14) -0.022(9) -0.056(11) -0.017(9)
C4C 0.076(10) 0.045(8) 0.092(11) -0.012(8) -0.049(8) -0.016(7)
C5C 0.042(8) 0.047(8) 0.073(9) -0.014(7) -0.032(7) -0.009(6)
C6C 0.036(7) 0.040(7) 0.064(8) -0.017(6) -0.022(6) -0.012(6)
N2C 0.039(6) 0.051(6) 0.065(7) -0.015(5) 0.000(5) -0.024(5)
N3C 0.046(6) 0.043(6) 0.044(6) -0.021(5) -0.012(5) -0.014(5)
N4C 0.037(5) 0.031(5) 0.039(5) -0.013(4) 0.001(4) -0.011(4)
C7C 0.036(6) 0.024(6) 0.034(6) -0.008(5) 0.003(5) -0.016(5)
O1C 0.038(4) 0.041(4) 0.027(4) -0.012(3) 0.003(3) -0.015(4)
C8C 0.038(6) 0.035(6) 0.025(6) -0.001(5) 0.000(5) -0.018(5)
C9C 0.036(6) 0.036(6) 0.047(7) -0.011(5) 0.002(5) -0.021(5)
C10C 0.043(7) 0.053(7) 0.032(6) -0.015(6) 0.011(5) -0.029(6)
C11C 0.028(6) 0.036(6) 0.034(6) 0.000(5) -0.007(5) -0.008(5)
N5C 0.035(5) 0.034(5) 0.024(5) -0.012(4) -0.002(4) -0.016(4)
N6C 0.030(5) 0.026(5) 0.049(6) -0.005(4) -0.006(4) -0.012(4)
C12C 0.052(7) 0.023(6) 0.033(6) -0.004(5) -0.004(6) -0.016(6)
O2C 0.053(5) 0.035(4) 0.033(4) -0.005(3) -0.001(4) -0.025(4)
N7C 0.065(7) 0.036(5) 0.025(5) -0.003(4) 0.001(5) -0.028(5)
N8C 0.046(6) 0.031(5) 0.044(6) -0.009(4) -0.013(5) -0.015(4)
C13C 0.041(7) 0.042(7) 0.026(6) -0.010(5) -0.008(5) 0.002(6)
N9C 0.048(6) 0.050(6) 0.042(6) -0.014(5) 0.002(5) -0.030(5)
N10C 0.064(7) 0.029(5) 0.053(6) -0.007(5) -0.023(5) -0.005(5)
C14C 0.048(7) 0.044(7) 0.042(7) -0.004(6) -0.019(6) -0.015(6)
C15C 0.053(8) 0.063(9) 0.072(10) -0.033(8) -0.002(7) -0.007(7)
C16C 0.073(10) 0.071(10) 0.101(12) -0.063(9) -0.028(9) -0.010(9)
C17C 0.076(11) 0.027(7) 0.125(14) -0.018(8) -0.046(10) -0.008(7)
C18C 0.071(10) 0.040(8) 0.098(12) -0.022(8) -0.020(9) -0.017(7)
N1D 0.046(6) 0.040(6) 0.053(6) 0.013(5) 0.009(5) -0.011(5)
C1D 0.099(12) 0.034(8) 0.070(10) -0.007(7) 0.006(9) -0.020(8)
C2D 0.057(9) 0.028(7) 0.089(11) -0.007(7) -0.022(8) 0.005(7)
C3D 0.042(8) 0.058(9) 0.078(10) -0.030(8) -0.001(8) -0.004(7)
C4D 0.031(7) 0.069(9) 0.053(8) -0.015(7) 0.002(6) -0.015(7)
C5D 0.033(7) 0.028(6) 0.076(9) 0.004(6) -0.006(6) -0.005(5)
C6D 0.045(8) 0.036(7) 0.081(10) 0.003(7) -0.028(7) -0.010(6)
N2D 0.069(8) 0.068(8) 0.065(8) 0.000(6) 0.004(6) -0.031(7)
N3D 0.028(6) 0.035(6) 0.103(9) 0.017(6) -0.019(6) -0.006(5)
N4D 0.048(7) 0.036(6) 0.096(9) 0.008(6) -0.027(6) -0.014(5)
C7D 0.043(8) 0.040(7) 0.057(8) -0.012(6) -0.017(7) -0.007(6)
O1D 0.046(5) 0.040(5) 0.055(5) 0.002(4) -0.011(4) -0.019(4)
C8D 0.051(8) 0.027(6) 0.058(8) -0.001(6) -0.026(7) -0.004(6)
C9D 0.039(7) 0.038(7) 0.060(8) 0.003(6) -0.006(6) -0.004(6)
C10D 0.048(8) 0.064(8) 0.029(6) -0.005(6) 0.005(6) -0.023(7)
C11D 0.040(7) 0.047(7) 0.030(6) -0.008(6) -0.011(5) -0.006(6)
N5D 0.029(5) 0.035(5) 0.035(5) -0.004(4) -0.013(4) -0.004(4)
N6D 0.033(5) 0.035(5) 0.034(5) 0.000(4) -0.017(4) -0.012(4)
C12D 0.048(8) 0.045(7) 0.035(7) 0.004(6) -0.013(6) -0.014(6)
O2D 0.036(5) 0.041(5) 0.050(5) -0.003(4) -0.005(4) -0.010(4)
N7D 0.041(6) 0.044(6) 0.042(6) -0.001(5) -0.001(5) -0.011(5)
N8D 0.044(6) 0.041(6) 0.032(5) 0.006(5) -0.017(4) -0.006(5)
C13D 0.056(9) 0.070(10) 0.063(10) -0.003(8) -0.018(8) -0.005(8)
N9D 0.104(10) 0.083(9) 0.049(7) -0.010(6) 0.021(7) -0.033(8)
N10D 0.060(7) 0.055(7) 0.077(8) -0.029(6) -0.033(7) -0.003(6)
C14D 0.078(11) 0.054(9) 0.039(8) -0.005(7) -0.020(8) 0.003(8)
C15D 0.137(17) 0.093(13) 0.069(11) 0.009(10) -0.043(11) -0.034(12)
C16D 0.129(18) 0.077(13) 0.17(2) 0.000(13) -0.113(19) -0.001(14)
C17D 0.095(14) 0.052(11) 0.18(2) -0.049(13) -0.094(16) 0.017(11)
C18D 0.103(14) 0.062(11) 0.166(19) -0.068(12) -0.082(14) 0.024(10)
N1E 0.041(6) 0.029(5) 0.063(7) -0.001(5) -0.018(5) -0.012(5)
C1E 0.033(7) 0.031(7) 0.091(10) -0.004(7) -0.025(7) -0.002(6)
C2E 0.054(8) 0.034(7) 0.087(10) 0.012(6) -0.040(7) -0.020(6)
C3E 0.035(7) 0.044(8) 0.087(10) -0.010(7) -0.028(7) -0.007(6)
C4E 0.043(7) 0.046(7) 0.044(7) -0.010(6) -0.006(6) -0.018(6)
C5E 0.029(6) 0.024(6) 0.043(7) -0.003(5) -0.009(5) -0.002(5)
C6E 0.036(7) 0.042(7) 0.046(7) -0.011(6) -0.013(6) -0.010(6)
N2E 0.047(6) 0.045(6) 0.051(6) -0.003(5) 0.006(5) -0.027(5)
N3E 0.029(6) 0.037(5) 0.049(6) 0.000(5) -0.010(4) -0.008(4)
N4E 0.041(6) 0.039(5) 0.037(5) 0.008(4) -0.016(4) -0.017(5)
C7E 0.045(7) 0.030(6) 0.031(6) 0.009(5) -0.008(5) -0.019(6)
O1E 0.037(5) 0.044(5) 0.078(6) 0.015(4) -0.022(4) -0.019(4)
C8E 0.041(7) 0.039(7) 0.040(7) -0.001(5) -0.011(5) -0.022(6)
C9E 0.028(3) 0.030(3) 0.030(3) -0.0039(11) -0.0030(11) -0.0117(13)
C10E 0.015(5) 0.038(6) 0.028(6) 0.014(5) 0.000(4) -0.011(5)
C11E 0.053(8) 0.036(6) 0.025(6) 0.005(5) -0.010(5) -0.017(6)
N5E 0.047(7) 0.075(8) 0.065(7) -0.013(6) -0.008(6) -0.020(6)
N6E 0.059(7) 0.061(7) 0.054(7) -0.003(6) -0.005(6) -0.013(6)
C12E 0.028(6) 0.040(6) 0.029(6) 0.001(5) -0.001(5) -0.016(5)
O2E 0.039(5) 0.051(5) 0.025(4) 0.001(3) -0.003(3) -0.021(4)
N7E 0.026(5) 0.042(6) 0.044(6) -0.001(5) -0.010(4) -0.004(4)
N8E 0.042(6) 0.050(6) 0.036(6) -0.003(5) -0.004(4) -0.021(5)
C13E 0.044(7) 0.048(7) 0.032(7) -0.006(6) -0.001(6) -0.020(6)
N9E 0.042(6) 0.071(7) 0.048(6) -0.010(5) 0.006(5) -0.024(5)
N10E 0.027(5) 0.039(5) 0.040(6) -0.004(4) -0.009(4) -0.010(4)
C14E 0.029(6) 0.059(8) 0.028(6) 0.004(6) -0.001(5) -0.020(6)
C15E 0.036(7) 0.058(8) 0.047(8) 0.000(6) -0.008(6) -0.013(6)
C16E 0.063(9) 0.069(9) 0.042(8) 0.015(7) -0.018(7) -0.011(8)
C17E 0.035(7) 0.065(8) 0.053(8) -0.006(7) -0.013(6) -0.015(6)
C18E 0.028(6) 0.043(7) 0.041(7) -0.002(6) -0.011(5) -0.007(6)
N1F 0.046(6) 0.045(6) 0.036(5) -0.002(5) 0.000(5) -0.016(5)
C1F 0.044(7) 0.037(7) 0.046(7) 0.000(6) -0.008(6) -0.014(6)
C2F 0.062(9) 0.050(8) 0.039(7) -0.004(6) -0.017(6) -0.011(7)
C3F 0.046(8) 0.068(9) 0.061(9) -0.028(8) -0.004(7) -0.014(7)
C4F 0.037(7) 0.048(8) 0.059(8) -0.022(7) -0.001(6) -0.020(6)
C5F 0.037(7) 0.042(7) 0.043(7) -0.013(6) 0.007(6) -0.017(6)
C6F 0.045(8) 0.045(7) 0.034(6) -0.009(5) 0.005(5) -0.025(6)
N2F 0.046(6) 0.052(6) 0.052(6) -0.007(5) 0.004(5) -0.023(5)
N3F 0.035(6) 0.030(5) 0.044(6) -0.002(4) -0.003(4) -0.019(4)
N4F 0.044(6) 0.036(5) 0.038(5) 0.002(4) -0.010(4) -0.021(5)
C7F 0.043(7) 0.049(7) 0.034(6) -0.006(6) -0.004(5) -0.027(6)
O1F 0.039(4) 0.039(4) 0.040(4) 0.011(4) -0.007(3) -0.024(4)
C8F 0.029(6) 0.041(7) 0.049(7) -0.007(6) -0.002(5) -0.022(6)
C9F 0.021(6) 0.059(8) 0.032(6) 0.005(6) -0.003(5) -0.011(6)
C10F 0.029(6) 0.046(7) 0.022(6) 0.006(5) 0.002(5) -0.008(6)
C11F 0.052(8) 0.044(7) 0.038(7) -0.001(6) -0.014(6) -0.019(6)
N5F 0.069(9) 0.070(8) 0.110(10) 0.027(7) -0.031(8) -0.034(7)
N6F 0.077(9) 0.065(8) 0.108(11) 0.031(7) -0.024(8) -0.035(7)
C12F 0.049(7) 0.043(7) 0.029(6) 0.001(5) -0.001(6) -0.028(6)
O2F 0.046(5) 0.049(5) 0.035(4) 0.006(4) -0.002(4) -0.023(4)
N7F 0.038(6) 0.063(7) 0.038(6) 0.009(5) -0.003(5) -0.020(5)
N8F 0.044(6) 0.044(6) 0.037(6) 0.000(5) -0.008(5) -0.015(5)
C13F 0.060(8) 0.050(7) 0.039(7) 0.013(6) -0.017(6) -0.034(7)
N9F 0.060(7) 0.112(9) 0.023(5) 0.011(6) 0.008(5) -0.047(7)
N10F 0.046(6) 0.040(6) 0.049(6) -0.006(5) -0.010(5) -0.023(5)
C14F 0.040(7) 0.058(8) 0.040(7) 0.010(6) -0.008(6) -0.024(6)
C15F 0.052(8) 0.069(9) 0.047(8) 0.016(7) -0.015(6) -0.022(7)
C16F 0.065(10) 0.061(9) 0.056(9) 0.022(7) -0.023(8) -0.025(8)
C17F 0.045(8) 0.047(8) 0.069(9) 0.002(7) -0.019(7) -0.015(6)
C18F 0.033(7) 0.051(7) 0.050(8) -0.012(6) -0.013(6) -0.009(6)
N1G 0.109(12) 0.058(8) 0.099(11) -0.047(8) -0.078(10) 0.031(8)
C1G 0.19(3) 0.16(2) 0.087(14) -0.062(15) -0.052(16) -0.07(2)
C2G 0.081(13) 0.091(13) 0.080(13) -0.058(11) -0.036(10) 0.015(10)
C3G 0.17(3) 0.15(2) 0.15(2) -0.11(2) 0.02(2) 0.00(2)
C4G 0.062(12) 0.15(2) 0.20(2) -0.137(19) -0.024(13) -0.007(12)
C5G 0.080(14) 0.139(18) 0.118(17) -0.101(15) 0.010(12) -0.054(14)
C6G 0.056(11) 0.084(12) 0.103(13) -0.068(11) -0.016(10) -0.013(9)
N2G 0.071(8) 0.126(11) 0.091(9) -0.062(9) 0.039(7) -0.070(9)
N3G 0.039(6) 0.059(7) 0.068(7) -0.020(6) 0.003(5) -0.022(6)
N4G 0.055(7) 0.063(7) 0.055(7) -0.024(6) 0.003(6) -0.034(6)
C7G 0.054(8) 0.048(7) 0.031(7) -0.013(6) 0.008(6) -0.029(7)
O1G 0.053(5) 0.058(5) 0.037(5) -0.016(4) 0.003(4) -0.031(4)
C8G 0.063(9) 0.059(8) 0.040(7) -0.015(6) 0.003(6) -0.043(7)
C9G 0.054(8) 0.071(9) 0.035(7) -0.012(6) 0.004(6) -0.042(8)
C10G 0.075(10) 0.065(9) 0.036(7) -0.015(6) 0.010(7) -0.056(8)
C11G 0.056(8) 0.057(8) 0.027(6) -0.009(6) 0.003(6) -0.039(7)
N5G 0.039(6) 0.055(6) 0.038(5) -0.025(5) 0.009(5) -0.028(5)
N6G 0.045(6) 0.036(5) 0.037(5) -0.008(4) 0.002(5) -0.026(5)
C12G 0.057(8) 0.051(8) 0.049(8) -0.019(6) 0.000(7) -0.037(7)
O2G 0.065(5) 0.041(4) 0.030(4) -0.004(3) 0.000(4) -0.032(4)
N7G 0.072(7) 0.056(7) 0.030(6) -0.001(5) -0.004(5) -0.043(6)
N8G 0.087(8) 0.047(6) 0.033(6) 0.002(5) -0.011(5) -0.046(6)
C13G 0.129(14) 0.058(9) 0.047(9) -0.006(7) -0.022(9) -0.071(10)
N9G 0.147(12) 0.092(9) 0.030(6) -0.002(6) 0.012(7) -0.094(9)
N10G 0.095(9) 0.039(6) 0.047(7) -0.003(5) -0.018(7) -0.029(7)
C14G 0.112(13) 0.054(9) 0.056(9) 0.001(7) -0.033(9) -0.051(9)
C15G 0.19(2) 0.085(12) 0.038(9) 0.012(9) -0.027(11) -0.095(14)
C16G 0.18(2) 0.036(9) 0.080(14) 0.012(9) -0.080(15) -0.011(12)
C17G 0.133(16) 0.069(11) 0.055(10) -0.004(9) -0.031(11) -0.009(11)
C18G 0.094(13) 0.055(9) 0.071(11) -0.023(8) -0.007(9) -0.009(9)
Na1 0.082(4) 0.074(4) 0.062(3) -0.008(3) -0.003(3) -0.045(3)
B1 0.060(9) 0.133(12) 0.086(9) -0.045(11) -0.009(8) -0.051(10)
F1 0.074(5) 0.154(9) 0.131(8) -0.085(7) 0.034(5) -0.061(6)
F2 0.077(6) 0.147(8) 0.081(5) -0.021(5) 0.000(4) -0.026(6)
F3 0.178(11) 0.331(14) 0.305(16) -0.261(14) 0.163(11) -0.200(11)
F4 0.141(10) 0.309(13) 0.206(13) 0.135(13) -0.103(11) -0.102(11)
B2 0.115(14) 0.15(2) 0.117(13) -0.041(11) 0.013(17) -0.050(10)
F5 0.167(11) 0.176(12) 0.123(8) -0.027(8) 0.034(8) -0.045(8)
F6 0.234(14) 0.192(12) 0.168(10) -0.086(9) 0.076(10) -0.145(11)
F7 0.212(12) 0.224(15) 0.198(13) -0.092(11) 0.040(11) -0.138(12)
F8 0.141(10) 0.259(17) 0.202(14) -0.028(11) -0.011(10) 0.001(10)
B3 0.073(9) 0.125(15) 0.161(16) -0.065(8) 0.041(10) -0.074(11)
F9 0.166(9) 0.184(11) 0.222(11) -0.144(9) 0.105(9) -0.142(9)
F10 0.118(9) 0.166(10) 0.193(10) -0.017(8) -0.007(7) -0.080(8)
F11 0.085(6) 0.210(12) 0.222(13) 0.001(9) -0.003(7) -0.100(7)
F12 0.124(8) 0.182(10) 0.237(13) -0.149(9) 0.081(8) -0.111(8)
B4 0.23(2) 0.22(2) 0.19(2) -0.051(13) 0.021(15) -0.19(2)
F13 0.226(14) 0.56(3) 0.139(13) 0.015(15) -0.004(10) -0.255(19)
F14 0.66(4) 0.228(15) 0.166(15) -0.013(11) -0.124(18) -0.26(2)
F15 0.223(16) 0.245(14) 0.283(16) -0.007(13) 0.053(12) -0.191(14)
F16 0.167(11) 0.274(17) 0.255(14) -0.156(12) 0.023(11) -0.112(13)
B5 0.078(11) 0.28(2) 0.112(12) -0.133(14) 0.072(11) -0.098(11)
F17 0.293(19) 0.61(4) 0.116(11) -0.043(13) 0.035(12) -0.21(2)
F18 0.099(8) 0.261(16) 0.44(2) -0.222(16) 0.105(10) -0.094(9)
F19 0.084(7) 0.236(14) 0.315(16) -0.163(13) 0.049(9) -0.090(9)
F20 0.097(7) 0.155(10) 0.200(11) -0.097(8) 0.048(7) -0.068(7)
B6 0.082(9) 0.097(11) 0.209(16) 0.074(12) -0.069(14) -0.069(10)
F21 0.161(12) 0.255(17) 0.243(13) -0.076(13) -0.105(12) 0.066(12)
F22 0.136(10) 0.173(9) 0.240(15) -0.001(9) 0.001(10) -0.074(8)
F23 0.080(7) 0.329(19) 0.249(16) 0.071(15) 0.012(8) -0.070(9)
F24 0.119(9) 0.181(10) 0.179(10) 0.013(9) 0.025(8) -0.065(9)
B7 0.108(14) 0.138(15) 0.104(11) -0.019(12) 0.010(10) -0.100(11)
F25 0.218(14) 0.249(15) 0.32(2) -0.212(16) 0.067(11) -0.125(10)
F26 0.344(17) 0.232(14) 0.117(8) 0.020(9) -0.073(11) -0.228(13)
F27 0.110(7) 0.123(7) 0.093(6) -0.038(5) 0.036(5) -0.097(6)
F28 0.135(8) 0.105(7) 0.083(5) -0.009(5) -0.001(5) -0.093(6)
B8 0.42(4) 0.43(3) 0.16(2) -0.15(4) 0.03(3) -0.14(3)
F29 0.41(4) 0.41(4) 0.17(2) -0.19(2) 0.03(2) 0.00(3)
F30 0.18(2) 0.21(2) 0.093(16) 0.007(16) 0.027(16) 0.010(17)
F31 0.43(3) 0.25(3) 0.16(2) -0.09(2) -0.03(2) -0.18(3)
F32 0.40(4) 0.40(3) 0.099(18) -0.13(2) 0.07(2) -0.22(3)
B8X 0.60(5) 0.56(4) 0.29(4) -0.21(4) 0.14(4) -0.19(4)
F29X 0.72(8) 0.78(7) 0.25(3) -0.22(4) 0.06(5) -0.23(7)
F30X 0.78(7) 0.42(3) 0.27(4) -0.15(3) 0.40(5) -0.21(5)
F31X 0.56(5) 0.82(8) 0.37(6) -0.29(7) 0.01(5) -0.07(5)
F32X 0.31(3) 0.43(3) 0.26(3) -0.24(3) 0.22(2) -0.32(3)
O1W 0.057(5) 0.057(5) 0.046(5) -0.019(4) 0.006(4) -0.022(4)
O2W 0.064(6) 0.127(9) 0.057(6) 0.046(6) 0.006(5) -0.017(6)
O3W 0.071(6) 0.093(7) 0.082(7) -0.044(6) 0.026(5) -0.042(6)
O4W 0.069(7) 0.093(8) 0.133(10) -0.027(7) 0.031(6) -0.050(6)
O5W 0.127(9) 0.105(8) 0.065(7) -0.021(6) -0.025(6) -0.039(7)
O6W 0.054(5) 0.078(6) 0.044(5) 0.016(4) -0.010(4) -0.029(5)
O7W 0.45(2) 0.80(4) 0.13(3) -0.16(4) 0.10(3) -0.579
O8W 0.24(2) 0.25(2) 0.187(18) -0.092(16) 0.058(16) -0.120(18)
O9W 0.094(9) 0.190(14) 0.177(14) -0.061(12) -0.019(9) -0.054(10)
O10W 0.22(2) 0.27(2) 0.23(2) -0.091(18) -0.004(17) -0.107(19)
O11W 0.229(18) 0.107(11) 0.187(16) -0.031(11) -0.013(14) -0.054(12)
O12W 0.550(16) 0.651(18) 0.133(14) -0.11(2) 0.083(18) -0.574
O13W 0.108(9) 0.103(9) 0.087(8) 0.058(7) 0.048(7) 0.022(7)
O14W 0.190(15) 0.138(12) 0.140(13) -0.020(10) -0.027(11) -0.040(11)
O15W 0.087(9) 0.31(2) 0.092(9) 0.012(11) -0.005(7) -0.086(12)
O16W 0.169(14) 0.253(18) 0.106(10) -0.021(11) 0.021(9) -0.153(14)
O17W 0.177(14) 0.30(2) 0.106(11) -0.073(12) 0.070(10) -0.161(15)
O18W 0.065(8) 0.36(2) 0.128(12) 0.113(14) -0.020(8) -0.070(12)
O19W 0.24(2) 0.118(12) 0.52(4) -0.201(18) -0.19(2) 0.049(13)
O20W 0.16(3) 0.28(4) 0.37(5) 0.24(4) -0.21(3) -0.19(3)

loop_
_atom_type_symbol
_atom_type_description
_atom_type_scat_dispersion_real
_atom_type_scat_dispersion_imag
_atom_type_scat_source
C C 0.0033 0.0016 'International Tables Vol C Tables 4.2.6.8 and 6.1.1.4'
H H 0.0000 0.0000 'International Tables Vol C Tables 4.2.6.8 and 6.1.1.4'
B B 0.0013 0.0007 'International Tables Vol C Tables 4.2.6.8 and 6.1.1.4'
N N 0.0061 0.0033 'International Tables Vol C Tables 4.2.6.8 and 6.1.1.4'
O O 0.0106 0.0060 'International Tables Vol C Tables 4.2.6.8 and 6.1.1.4'
F F 0.0171 0.0103 'International Tables Vol C Tables 4.2.6.8 and 6.1.1.4'
Cu Cu 0.3201 1.2651 'International Tables Vol C Tables 4.2.6.8 and 6.1.1.4'
Na Na 0.0362 0.0249 'International Tables Vol C Tables 4.2.6.8 and 6.1.1.4'

loop_
_geom_angle_atom_site_label_1
_geom_angle_atom_site_label_2
_geom_angle_atom_site_label_3
_geom_angle
_geom_angle_site_symmetry_1
_geom_angle_site_symmetry_3
_geom_angle_publ_flag
N3 Cu1 N3D 165.9(4) . . ?
N3 Cu1 N1 77.3(5) . . ?
N3D Cu1 N1 109.8(5) . . ?
N3 Cu1 O1 77.0(4) . . ?
N3D Cu1 O1 95.1(4) . . ?
N1 Cu1 O1 154.3(4) . . ?
N3 Cu1 N1D 115.4(4) . . ?
N3D Cu1 N1D 76.1(4) . . ?
N1 Cu1 N1D 100.0(4) . . ?
O1 Cu1 N1D 92.0(4) . . ?
N3 Cu1 O1D 93.7(4) . . ?
N3D Cu1 O1D 74.7(3) . . ?
N1 Cu1 O1D 88.5(4) . . ?
O1 Cu1 O1D 92.1(3) . . ?
N1D Cu1 O1D 150.8(3) . . ?
N3E Cu2 O1E 79.5(3) . . ?
N3E Cu2 O1 166.3(4) . . ?
O1E Cu2 O1 100.5(3) . . ?
N3E Cu2 N1E 79.8(4) . . ?
O1E Cu2 N1E 159.0(4) . . ?
O1 Cu2 N1E 98.6(3) . . ?
N3E Cu2 N5 119.0(3) . . ?
O1E Cu2 N5 89.7(3) . . ?
O1 Cu2 N5 74.7(3) . . ?
N1E Cu2 N5 103.7(3) . . ?
N3F Cu3 O1F 79.5(3) . . ?
N3F Cu3 N6 168.9(4) . . ?
O1F Cu3 N6 97.8(3) . . ?
N3F Cu3 N1F 79.8(4) . . ?
O1F Cu3 N1F 158.6(3) . . ?
N6 Cu3 N1F 101.5(3) . . ?
N3F Cu3 O2 114.1(3) . . ?
O1F Cu3 O2 89.1(3) . . ?
N6 Cu3 O2 76.4(3) . . ?
N1F Cu3 O2 104.2(3) . . ?
N8 Cu4 N3G 167.5(5) . . ?
N8 Cu4 N10 80.8(6) . . ?
N3G Cu4 N10 102.3(6) . . ?
N8 Cu4 O2 78.6(4) . . ?
N3G Cu4 O2 99.8(4) . . ?
N10 Cu4 O2 157.4(5) . . ?
N8 Cu4 N1G 117.0(6) . . ?
N3G Cu4 N1G 74.9(6) . . ?
N10 Cu4 N1G 96.7(5) . . ?
O2 Cu4 N1G 84.7(3) . . ?
N8 Cu4 O1G 93.7(4) . . ?
N3G Cu4 O1G 74.7(4) . . ?
N10 Cu4 O1G 85.0(4) . . ?
O2 Cu4 O1G 105.4(3) . . ?
N1G Cu4 O1G 149.1(5) . . ?
N8A Cu5 O2A 80.0(3) . . ?
N8A Cu5 N10A 79.1(3) . . ?
O2A Cu5 N10A 157.1(3) . . ?
N8A Cu5 N5G 164.8(4) . . ?
O2A Cu5 N5G 98.7(3) . . ?
N10A Cu5 N5G 99.0(3) . . ?
N8A Cu5 O1G 118.5(3) . . ?
O2A Cu5 O1G 90.3(3) . . ?
N10A Cu5 O1G 107.9(3) . . ?
N5G Cu5 O1G 76.6(3) . . ?
N8B Cu6 O2B 79.9(3) . . ?
N8B Cu6 O2G 161.8(4) . . ?
O2B Cu6 O2G 99.5(3) . . ?
N8B Cu6 N10B 80.9(3) . . ?
O2B Cu6 N10B 160.3(3) . . ?
O2G Cu6 N10B 97.2(3) . . ?
N8B Cu6 N6G 123.0(4) . . ?
O2B Cu6 N6G 84.9(3) . . ?
O2G Cu6 N6G 74.8(3) . . ?
N10B Cu6 N6G 109.7(3) . . ?
N8G Cu7 N8C 164.8(4) . . ?
N8G Cu7 O2G 77.2(4) . . ?
N8C Cu7 O2G 94.6(3) . . ?
N8G Cu7 N10G 79.9(5) . . ?
N8C Cu7 N10G 107.9(4) . . ?
O2G Cu7 N10G 157.1(4) . . ?
N8G Cu7 O2C 91.8(3) . . ?
N8C Cu7 O2C 75.3(3) . . ?
O2G Cu7 O2C 91.6(3) . . ?
N10G Cu7 O2C 90.2(3) . . ?
N8G Cu7 N10C 118.6(4) . . ?
N8C Cu7 N10C 74.7(4) . . ?
O2G Cu7 N10C 96.7(3) . . ?
N10G Cu7 N10C 93.2(4) . . ?
O2C Cu7 N10C 149.5(3) . . ?
N8F Cu8 O2C 160.7(3) . . ?
N8F Cu8 O2F 80.1(3) . . ?
O2C Cu8 O2F 99.5(3) . . ?
N8F Cu8 N10F 80.3(4) . . ?
O2C Cu8 N10F 97.9(3) . . ?
O2F Cu8 N10F 160.2(3) . . ?
N8F Cu8 N6C 124.0(4) . . ?
O2C Cu8 N6C 75.3(3) . . ?
O2F Cu8 N6C 91.4(3) . . ?
N10F Cu8 N6C 102.0(3) . . ?
N8E Cu9 O2E 79.1(3) . . ?
N8E Cu9 N5C 167.2(4) . . ?
O2E Cu9 N5C 97.1(3) . . ?
N8E Cu9 N10E 80.5(4) . . ?
O2E Cu9 N10E 158.5(3) . . ?
N5C Cu9 N10E 101.3(3) . . ?
N8E Cu9 O1C 116.5(3) . . ?
O2E Cu9 O1C 92.9(3) . . ?
N5C Cu9 O1C 75.7(3) . . ?
N10E Cu9 O1C 102.1(3) . . ?
N3C Cu10 N8D 168.9(4) . . ?
N3C Cu10 N1C 78.7(4) . . ?
N8D Cu10 N1C 104.0(4) . . ?
N3C Cu10 O1C 77.4(3) . . ?
N8D Cu10 O1C 99.5(3) . . ?
N1C Cu10 O1C 156.1(4) . . ?
N3C Cu10 O2D 94.7(3) . . ?
N8D Cu10 O2D 75.2(3) . . ?
N1C Cu10 O2D 82.6(3) . . ?
O1C Cu10 O2D 99.5(3) . . ?
N3C Cu10 N10D 114.9(4) . . ?
N8D Cu10 N10D 75.4(4) . . ?
N1C Cu10 N10D 101.3(4) . . ?
O1C Cu10 N10D 88.6(3) . . ?
O2D Cu10 N10D 150.4(4) . . ?
N3B Cu11 O1B 78.8(4) . . ?
N3B Cu11 N1B 80.3(4) . . ?
O1B Cu11 N1B 158.6(4) . . ?
N3B Cu11 N6D 157.3(4) . . ?
O1B Cu11 N6D 100.9(3) . . ?
N1B Cu11 N6D 96.6(4) . . ?
N3B Cu11 O2D 126.1(4) . . ?
O1B Cu11 O2D 89.1(3) . . ?
N1B Cu11 O2D 107.0(4) . . ?
N6D Cu11 O2D 76.4(3) . . ?
N3A Cu12 O1A 80.0(4) . . ?
N3A Cu12 O1D 152.2(4) . . ?
O1A Cu12 O1D 101.2(3) . . ?
N3A Cu12 N1A 79.7(4) . . ?
O1A Cu12 N1A 159.5(4) . . ?
O1D Cu12 N1A 95.8(4) . . ?
N3A Cu12 N5D 131.2(4) . . ?
O1A Cu12 N5D 88.4(3) . . ?
O1D Cu12 N5D 76.4(3) . . ?
N1A Cu12 N5D 106.9(4) . . ?
C1 N1 C5 118.0(13) . . ?
C1 N1 Cu1 127.4(10) . . ?
C5 N1 Cu1 114.5(11) . . ?
N1 C1 C2 123.8(15) . . ?
C1 C2 C3 118.6(16) . . ?
C4 C3 C2 117.0(14) . . ?
C5 C4 C3 120.3(13) . . ?
N1 C5 C4 122.2(14) . . ?
N1 C5 C6 111.6(12) . . ?
C4 C5 C6 126.2(11) . . ?
N3 C6 N2 124.9(13) . . ?
N3 C6 C5 114.2(12) . . ?
N2 C6 C5 120.8(11) . . ?
C6 N3 N4 116.4(11) . . ?
C6 N3 Cu1 121.0(10) . . ?
N4 N3 Cu1 120.1(7) . . ?
C7 N4 N3 109.6(11) . . ?
N4 C7 O1 123.4(13) . . ?
N4 C7 C8 118.2(12) . . ?
O1 C7 C8 118.4(10) . . ?
C7 O1 Cu2 120.8(8) . . ?
C7 O1 Cu1 109.0(7) . . ?
Cu2 O1 Cu1 127.3(5) . . ?
N5 C8 C9 122.8(12) . . ?
N5 C8 C7 113.2(11) . . ?
C9 C8 C7 124.0(11) . . ?
C10 C9 C8 118.1(12) . . ?
C9 C10 C11 117.4(13) . . ?
N6 C11 C10 121.8(12) . . ?
N6 C11 C12 116.9(10) . . ?
C10 C11 C12 121.2(12) . . ?
C8 N5 N6 118.5(10) . . ?
C8 N5 Cu2 111.5(8) . . ?
N6 N5 Cu2 129.5(6) . . ?
C11 N6 N5 121.3(9) . . ?
C11 N6 Cu3 119.0(8) . . ?
N5 N6 Cu3 119.6(7) . . ?
N7 C12 O2 126.2(11) . . ?
N7 C12 C11 119.0(11) . . ?
O2 C12 C11 114.9(10) . . ?
C12 O2 Cu4 107.2(7) . . ?
C12 O2 Cu3 112.5(7) . . ?
Cu4 O2 Cu3 140.2(4) . . ?
C12 N7 N8 107.6(9) . . ?
C13 N8 N7 121.1(12) . . ?
C13 N8 Cu4 117.3(10) . . ?
N7 N8 Cu4 120.2(7) . . ?
N9 C13 N8 119.8(18) . . ?
N9 C13 C14 131.3(18) . . ?
N8 C13 C14 108.8(12) . . ?
C14 N10 C18 118.7(18) . . ?
C14 N10 Cu4 111.1(12) . . ?
C18 N10 Cu4 129.5(16) . . ?
N10 C14 C13 118.1(13) . . ?
N10 C14 C15 123.4(17) . . ?
C13 C14 C15 118.5(17) . . ?
C16 C15 C14 111(2) . . ?
C15 C16 C17 125(2) . . ?
C18 C17 C16 116(2) . . ?
C17 C18 N10 125(3) . . ?
C1A N1A C5A 120.3(11) . . ?
C1A N1A Cu12 127.9(9) . . ?
C5A N1A Cu12 111.8(8) . . ?
N1A C1A C2A 123.8(14) . . ?
C3A C2A C1A 114.9(15) . . ?
C2A C3A C4A 120.5(14) . . ?
C3A C4A C5A 122.2(16) . . ?
N1A C5A C4A 118.2(14) . . ?
N1A C5A C6A 115.4(11) . . ?
C4A C5A C6A 126.3(14) . . ?
N3A C6A N2A 126.4(13) . . ?
N3A C6A C5A 111.2(12) . . ?
N2A C6A C5A 122.4(12) . . ?
C6A N3A N4A 119.5(10) . . ?
C6A N3A Cu12 121.8(9) . . ?
N4A N3A Cu12 118.6(7) . . ?
C7A N4A N3A 106.6(9) . . ?
O1A C7A N4A 123.6(10) . . ?
O1A C7A C8A 118.7(10) . . ?
N4A C7A C8A 117.6(10) . . ?
C7A O1A Cu12 111.2(7) . . ?
C9A C8A N5A 120.4(10) . . ?
C9A C8A C7A 122.7(10) . . ?
N5A C8A C7A 116.8(10) . . ?
C8A C9A C10A 122.1(11) . . ?
C9A C10A C11A 119.7(10) . . ?
C10A C11A N6A 121.2(11) . . ?
C10A C11A C12A 120.5(10) . . ?
N6A C11A C12A 118.2(11) . . ?
C10A C11A Na1 147.2(9) . . ?
N6A C11A Na1 37.0(6) . . ?
C12A C11A Na1 85.4(7) . . ?
N6A N5A C8A 118.7(10) . . ?
N6A N5A Na1 35.7(5) . . ?
C8A N5A Na1 145.1(8) . . ?
C11A N6A N5A 117.7(11) . . ?
C11A N6A Na1 116.9(8) . . ?
N5A N6A Na1 118.5(8) . . ?
O2A C12A N7A 123.7(10) . . ?
O2A C12A C11A 117.1(9) . . ?
N7A C12A C11A 119.2(9) . . ?
O2A C12A Na1 52.6(5) . . ?
N7A C12A Na1 169.9(8) . . ?
C11A C12A Na1 65.7(6) . . ?
C12A O2A Cu5 109.6(6) . . ?
C12A O2A Na1 101.8(7) . . ?
Cu5 O2A Na1 142.7(4) . . ?
C12A N7A N8A 108.3(8) . . ?
C13A N8A N7A 120.6(9) . . ?
C13A N8A Cu5 121.3(7) . . ?
N7A N8A Cu5 117.7(6) . . ?
N8A C13A N9A 124.8(10) . . ?
N8A C13A C14A 111.2(9) . . ?
N9A C13A C14A 124.1(9) . . ?
C14A N10A C18A 119.3(9) . . ?
C14A N10A Cu5 113.2(7) . . ?
C18A N10A Cu5 127.4(8) . . ?
N10A C14A C15A 122.6(9) . . ?
N10A C14A C13A 115.0(9) . . ?
C15A C14A C13A 122.4(9) . . ?
C14A C15A C16A 117.4(10) . . ?
C17A C16A C15A 119.5(11) . . ?
C16A C17A C18A 120.0(11) . . ?
N10A C18A C17A 121.1(11) . . ?
C5B N1B C1B 116.3(11) . . ?
C5B N1B Cu11 114.5(8) . . ?
C1B N1B Cu11 129.1(9) . . ?
C2B C1B N1B 123.4(15) . . ?
C1B C2B C3B 118.1(13) . . ?
C2B C3B C4B 119.0(13) . . ?
C5B C4B C3B 118.6(15) . . ?
N1B C5B C4B 124.4(13) . . ?
N1B C5B C6B 111.6(11) . . ?
C4B C5B C6B 124.0(14) . . ?
N3B C6B N2B 126.6(13) . . ?
N3B C6B C5B 112.8(11) . . ?
N2B C6B C5B 120.5(13) . . ?
C6B N3B N4B 120.0(10) . . ?
C6B N3B Cu11 120.8(9) . . ?
N4B N3B Cu11 119.2(7) . . ?
C7B N4B N3B 106.5(9) . . ?
N4B C7B O1B 124.5(10) . . ?
N4B C7B C8B 119.2(10) . . ?
O1B C7B C8B 116.2(10) . . ?
C7B O1B Cu11 110.4(7) . . ?
C9B C8B N5B 122.0(10) . . ?
C9B C8B C7B 120.9(10) . . ?
N5B C8B C7B 117.1(9) . . ?
C8B C9B C10B 122.1(10) . . ?
C9B C10B C11B 120.8(10) . . ?
C10B C11B N6B 121.0(10) . . ?
C10B C11B C12B 118.8(9) . . ?
N6B C11B C12B 120.1(10) . . ?
N6B N5B C8B 116.0(10) . . ?
C11B N6B N5B 118.0(10) . . ?
O2B C12B N7B 125.4(9) . . ?
O2B C12B C11B 116.2(9) . . ?
N7B C12B C11B 118.5(9) . . ?
C12B O2B Cu6 110.5(6) . . ?
C12B N7B N8B 105.9(8) . . ?
C13B N8B N7B 121.3(8) . . ?
C13B N8B Cu6 120.0(7) . . ?
N7B N8B Cu6 118.3(6) . . ?
N8B C13B N9B 124.3(10) . . ?
N8B C13B C14B 111.9(9) . . ?
N9B C13B C14B 123.7(10) . . ?
C18B N10B C14B 117.2(9) . . ?
C18B N10B Cu6 130.1(7) . . ?
C14B N10B Cu6 112.7(7) . . ?
N10B C14B C15B 121.4(10) . . ?
N10B C14B C13B 114.4(10) . . ?
C15B C14B C13B 124.2(11) . . ?
C16B C15B C14B 119.4(11) . . ?
C15B C16B C17B 119.1(11) . . ?
C18B C17B C16B 118.6(10) . . ?
N10B C18B C17B 124.2(10) . . ?
C1C N1C C5C 117.8(13) . . ?
C1C N1C Cu10 129.7(11) . . ?
C5C N1C Cu10 112.3(8) . . ?
N1C C1C C2C 124.9(17) . . ?
C1C C2C C3C 119.5(16) . . ?
C2C C3C C4C 117.6(14) . . ?
C3C C4C C5C 119.8(15) . . ?
N1C C5C C4C 120.3(12) . . ?
N1C C5C C6C 116.2(11) . . ?
C4C C5C C6C 123.2(13) . . ?
N2C C6C N3C 124.6(10) . . ?
N2C C6C C5C 125.0(11) . . ?
N3C C6C C5C 110.4(11) . . ?
C6C N3C N4C 117.2(9) . . ?
C6C N3C Cu10 121.7(7) . . ?
N4C N3C Cu10 120.0(7) . . ?
C7C N4C N3C 108.0(8) . . ?
O1C C7C N4C 126.2(9) . . ?
O1C C7C C8C 117.2(9) . . ?
N4C C7C C8C 116.6(9) . . ?
C7C O1C Cu10 108.1(6) . . ?
C7C O1C Cu9 112.0(6) . . ?
Cu10 O1C Cu9 139.4(3) . . ?
N5C C8C C9C 120.2(9) . . ?
N5C C8C C7C 115.2(8) . . ?
C9C C8C C7C 124.6(9) . . ?
C10C C9C C8C 119.0(10) . . ?
C9C C10C C11C 117.8(10) . . ?
N6C C11C C10C 122.5(10) . . ?
N6C C11C C12C 112.6(9) . . ?
C10C C11C C12C 124.6(9) . . ?
C8C N5C N6C 121.6(8) . . ?
C8C N5C Cu9 119.4(6) . . ?
N6C N5C Cu9 119.0(6) . . ?
C11C N6C N5C 118.6(8) . . ?
C11C N6C Cu8 111.3(7) . . ?
N5C N6C Cu8 129.2(6) . . ?
O2C C12C N7C 126.8(9) . . ?
O2C C12C C11C 116.6(9) . . ?
N7C C12C C11C 116.6(9) . . ?
C12C O2C Cu8 122.9(6) . . ?
C12C O2C Cu7 105.8(6) . . ?
Cu8 O2C Cu7 129.7(3) . . ?
C12C N7C N8C 110.8(8) . . ?
C13C N8C N7C 113.4(9) . . ?
C13C N8C Cu7 125.6(8) . . ?
N7C N8C Cu7 120.8(7) . . ?
N8C C13C N9C 124.8(10) . . ?
N8C C13C C14C 113.8(10) . . ?
N9C C13C C14C 121.4(10) . . ?
C18C N10C C14C 117.1(11) . . ?
C18C N10C Cu7 132.0(10) . . ?
C14C N10C Cu7 110.6(7) . . ?
C15C C14C N10C 120.8(11) . . ?
C15C C14C C13C 124.5(12) . . ?
N10C C14C C13C 114.7(10) . . ?
C16C C15C C14C 121.0(14) . . ?
C15C C16C C17C 119.0(14) . . ?
C16C C17C C18C 118.5(12) . . ?
N10C C18C C17C 123.6(14) . . ?
C5D N1D C1D 114.8(10) . . ?
C5D N1D Cu1 113.4(7) . . ?
C1D N1D Cu1 131.7(9) . . ?
N1D C1D C2D 122.1(13) . . ?
C3D C2D C1D 121.1(13) . . ?
C2D C3D C4D 117.9(12) . . ?
C3D C4D C5D 119.3(12) . . ?
N1D C5D C4D 124.8(11) . . ?
N1D C5D C6D 112.7(10) . . ?
C4D C5D C6D 122.5(11) . . ?
N3D C6D N2D 125.1(11) . . ?
N3D C6D C5D 114.0(11) . . ?
N2D C6D C5D 120.8(11) . . ?
C6D N3D N4D 114.6(10) . . ?
C6D N3D Cu1 123.1(9) . . ?
N4D N3D Cu1 120.6(8) . . ?
C7D N4D N3D 108.9(10) . . ?
O1D C7D N4D 128.1(11) . . ?
O1D C7D C8D 115.6(11) . . ?
N4D C7D C8D 116.3(12) . . ?
C7D O1D Cu12 120.1(7) . . ?
C7D O1D Cu1 106.0(7) . . ?
Cu12 O1D Cu1 130.5(4) . . ?
N5D C8D C9D 122.9(10) . . ?
N5D C8D C7D 114.7(11) . . ?
C9D C8D C7D 122.4(11) . . ?
C10D C9D C8D 116.4(11) . . ?
C9D C10D C11D 119.1(11) . . ?
N6D C11D C10D 120.5(10) . . ?
N6D C11D C12D 114.0(9) . . ?
C10D C11D C12D 125.6(10) . . ?
C8D N5D N6D 120.4(9) . . ?
C8D N5D Cu12 112.2(7) . . ?
N6D N5D Cu12 126.9(7) . . ?
N5D N6D C11D 120.7(8) . . ?
N5D N6D Cu11 122.3(6) . . ?
C11D N6D Cu11 116.7(7) . . ?
N7D C12D O2D 127.7(10) . . ?
N7D C12D C11D 115.9(10) . . ?
O2D C12D C11D 116.3(9) . . ?
C12D O2D Cu11 116.0(6) . . ?
C12D O2D Cu10 105.4(6) . . ?
Cu11 O2D Cu10 138.6(4) . . ?
C12D N7D N8D 108.9(9) . . ?
C13D N8D N7D 114.2(10) . . ?
C13D N8D Cu10 122.7(8) . . ?
N7D N8D Cu10 122.8(6) . . ?
N8D C13D N9D 124.1(12) . . ?
N8D C13D C14D 116.8(13) . . ?
N9D C13D C14D 118.8(13) . . ?
C14D N10D C18D 118.6(15) . . ?
C14D N10D Cu10 111.5(8) . . ?
C18D N10D Cu10 129.5(13) . . ?
N10D C14D C15D 120.6(15) . . ?
N10D C14D C13D 112.6(12) . . ?
C15D C14D C13D 126.8(16) . . ?
C14D C15D C16D 122(2) . . ?
C17D C16D C15D 119(2) . . ?
C16D C17D C18D 118.1(18) . . ?
N10D C18D C17D 121(2) . . ?
C1E N1E C5E 120.7(9) . . ?
C1E N1E Cu2 125.6(8) . . ?
C5E N1E Cu2 113.7(7) . . ?
N1E C1E C2E 120.9(11) . . ?
C3E C2E C1E 117.9(11) . . ?
C2E C3E C4E 120.2(11) . . ?
C5E C4E C3E 118.9(11) . . ?
N1E C5E C4E 121.3(10) . . ?
N1E C5E C6E 114.0(9) . . ?
C4E C5E C6E 124.7(10) . . ?
N3E C6E N2E 126.1(10) . . ?
N3E C6E C5E 111.2(10) . . ?
N2E C6E C5E 122.6(10) . . ?
C6E N3E N4E 120.3(9) . . ?
C6E N3E Cu2 121.3(7) . . ?
N4E N3E Cu2 118.4(6) . . ?
C7E N4E N3E 107.7(8) . . ?
N4E C7E O1E 123.5(9) . . ?
N4E C7E C8E 119.5(9) . . ?
O1E C7E C8E 117.0(9) . . ?
C7E O1E Cu2 110.7(6) . . ?
C9E C8E N5E 121.1(10) . . ?
C9E C8E C7E 119.7(10) . . ?
N5E C8E C7E 119.1(9) . . ?
C8E C9E C10E 121.4(10) . . ?
C11E C10E C9E 119.9(9) . . ?
C10E C11E N6E 124.4(10) . . ?
C10E C11E C12E 119.9(9) . . ?
N6E C11E C12E 115.7(10) . . ?
N6E N5E C8E 116.8(10) . . ?
N5E N6E C11E 116.2(10) . . ?
N7E C12E O2E 124.6(9) . . ?
N7E C12E C11E 119.1(9) . . ?
O2E C12E C11E 116.1(9) . . ?
C12E O2E Cu9 110.7(6) . . ?
C12E N7E N8E 107.2(8) . . ?
C13E N8E N7E 121.1(9) . . ?
C13E N8E Cu9 120.9(8) . . ?
N7E N8E Cu9 118.0(6) . . ?
N8E C13E N9E 126.3(11) . . ?
N8E C13E C14E 111.6(9) . . ?
N9E C13E C14E 122.1(10) . . ?
C18E N10E C14E 117.9(9) . . ?
C18E N10E Cu9 128.2(7) . . ?
C14E N10E Cu9 113.5(7) . . ?
N10E C14E C15E 123.0(10) . . ?
N10E C14E C13E 113.2(9) . . ?
C15E C14E C13E 123.7(10) . . ?
C16E C15E C14E 116.9(11) . . ?
C17E C16E C15E 122.2(11) . . ?
C16E C17E C18E 116.0(11) . . ?
N10E C18E C17E 123.9(11) . . ?
C1F N1F C5F 119.5(10) . . ?
C1F N1F Cu3 126.8(8) . . ?
C5F N1F Cu3 113.6(7) . . ?
N1F C1F C2F 120.7(11) . . ?
C3F C2F C1F 118.7(11) . . ?
C2F C3F C4F 120.4(12) . . ?
C5F C4F C3F 118.2(11) . . ?
N1F C5F C4F 122.5(11) . . ?
N1F C5F C6F 113.6(10) . . ?
C4F C5F C6F 123.9(10) . . ?
N3F C6F N2F 124.0(10) . . ?
N3F C6F C5F 112.9(9) . . ?
N2F C6F C5F 123.0(10) . . ?
C6F N3F N4F 121.3(8) . . ?
C6F N3F Cu3 119.9(7) . . ?
N4F N3F Cu3 118.7(6) . . ?
C7F N4F N3F 107.0(8) . . ?
O1F C7F N4F 123.0(10) . . ?
O1F C7F C8F 118.7(9) . . ?
N4F C7F C8F 118.2(9) . . ?
O1F C7F Na1 52.3(5) . . ?
N4F C7F Na1 168.4(7) . . ?
C8F C7F Na1 66.9(6) . . ?
C7F O1F Cu3 111.4(6) . . ?
C7F O1F Na1 101.9(6) . . ?
Cu3 O1F Na1 142.3(4) . . ?
C9F C8F N5F 120.6(11) . . ?
C9F C8F C7F 122.0(10) . . ?
N5F C8F C7F 117.4(10) . . ?
C9F C8F Na1 150.7(8) . . ?
N5F C8F Na1 38.0(6) . . ?
C7F C8F Na1 83.4(6) . . ?
C10F C9F C8F 121.1(10) . . ?
C9F C10F C11F 120.7(10) . . ?
C10F C11F N6F 120.6(10) . . ?
C10F C11F C12F 121.7(10) . . ?
N6F C11F C12F 117.7(10) . . ?
C8F N5F N6F 120.7(11) . . ?
C8F N5F Na1 114.2(9) . . ?
N6F N5F Na1 118.0(9) . . ?
N5F N6F C11F 115.9(11) . . ?
N5F N6F Na1 35.8(6) . . ?
C11F N6F Na1 142.7(9) . . ?
O2F C12F N7F 124.9(10) . . ?
O2F C12F C11F 115.9(9) . . ?
N7F C12F C11F 119.2(10) . . ?
C12F O2F Cu8 110.1(6) . . ?
C12F N7F N8F 106.1(9) . . ?
C13F N8F N7F 120.4(9) . . ?
C13F N8F Cu8 121.0(8) . . ?
N7F N8F Cu8 118.5(6) . . ?
N8F C13F N9F 126.5(11) . . ?
N8F C13F C14F 112.3(10) . . ?
N9F C13F C14F 121.1(10) . . ?
C18F N10F C14F 121.5(10) . . ?
C18F N10F Cu8 126.5(8) . . ?
C14F N10F Cu8 112.0(7) . . ?
N10F C14F C15F 118.6(11) . . ?
N10F C14F C13F 114.4(9) . . ?
C15F C14F C13F 127.0(11) . . ?
C16F C15F C14F 121.4(12) . . ?
C15F C16F C17F 119.9(12) . . ?
C16F C17F C18F 118.9(11) . . ?
N10F C18F C17F 119.6(11) . . ?
C1G N1G C5G 122(2) . . ?
C1G N1G Cu4 129.1(18) . . ?
C5G N1G Cu4 109.1(11) . . ?
N1G C1G C2G 115(2) . . ?
C3G C2G C1G 126(2) . . ?
C2G C3G C4G 113(3) . . ?
C3G C4G C5G 127(3) . . ?
C6G C5G N1G 115.2(16) . . ?
C6G C5G C4G 128(2) . . ?
N1G C5G C4G 117(2) . . ?
N3G C6G N2G 125.8(16) . . ?
N3G C6G C5G 115.8(17) . . ?
N2G C6G C5G 118.4(16) . . ?
C6G N3G N4G 112.3(12) . . ?
C6G N3G Cu4 125.0(12) . . ?
N4G N3G Cu4 122.7(7) . . ?
C7G N4G N3G 109.6(10) . . ?
O1G C7G N4G 128.1(11) . . ?
O1G C7G C8G 116.7(10) . . ?
N4G C7G C8G 115.0(10) . . ?
C7G O1G Cu5 112.7(7) . . ?
C7G O1G Cu4 104.3(7) . . ?
Cu5 O1G Cu4 141.6(4) . . ?
N5G C8G C9G 120.7(12) . . ?
N5G C8G C7G 115.2(10) . . ?
C9G C8G C7G 124.1(11) . . ?
C10G C9G C8G 117.3(11) . . ?
C9G C10G C11G 119.6(11) . . ?
N6G C11G C10G 120.4(11) . . ?
N6G C11G C12G 114.5(10) . . ?
C10G C11G C12G 125.1(11) . . ?
N6G N5G C8G 122.0(9) . . ?
N6G N5G Cu5 120.1(6) . . ?
C8G N5G Cu5 117.7(8) . . ?
C11G N6G N5G 119.9(9) . . ?
C11G N6G Cu6 110.2(8) . . ?
N5G N6G Cu6 129.5(6) . . ?
O2G C12G N7G 124.5(12) . . ?
O2G C12G C11G 117.3(10) . . ?
N7G C12G C11G 118.1(11) . . ?
C12G O2G Cu6 122.0(7) . . ?
C12G O2G Cu7 108.5(7) . . ?
Cu6 O2G Cu7 125.1(4) . . ?
C12G N7G N8G 108.7(10) . . ?
C13G N8G N7G 117.2(11) . . ?
C13G N8G Cu7 119.3(10) . . ?
N7G N8G Cu7 119.2(7) . . ?
N9G C13G N8G 123.3(15) . . ?
N9G C13G C14G 125.6(13) . . ?
N8G C13G C14G 111.2(13) . . ?
C18G N10G C14G 118.1(12) . . ?
C18G N10G Cu7 130.1(11) . . ?
C14G N10G Cu7 111.6(10) . . ?
N10G C14G C15G 120.2(16) . . ?
N10G C14G C13G 115.6(12) . . ?
C15G C14G C13G 124.2(16) . . ?
C16G C15G C14G 118.1(17) . . ?
C15G C16G C17G 122.1(15) . . ?
C18G C17G C16G 115.0(18) . . ?
N10G C18G C17G 126.5(17) . . ?
N5F Na1 N6A 174.6(6) . . ?
N5F Na1 O1F 81.6(5) . . ?
N6A Na1 O1F 103.8(5) . . ?
N5F Na1 O2A 97.4(5) . . ?
N6A Na1 O2A 78.9(4) . . ?
O1F Na1 O2A 125.1(3) . . ?
N5F Na1 C8F 27.8(5) . . ?
N6A Na1 C8F 157.6(5) . . ?
O1F Na1 C8F 55.3(3) . . ?
O2A Na1 C8F 118.6(3) . . ?
N5F Na1 N6F 26.3(4) . . ?
N6A Na1 N6F 148.6(5) . . ?
O1F Na1 N6F 107.3(3) . . ?
O2A Na1 N6F 86.8(4) . . ?
C8F Na1 N6F 52.1(4) . . ?
N5F Na1 C11A 149.1(6) . . ?
N6A Na1 C11A 26.1(4) . . ?
O1F Na1 C11A 122.7(3) . . ?
O2A Na1 C11A 54.0(3) . . ?
C8F Na1 C11A 170.9(4) . . ?
N6F Na1 C11A 127.9(4) . . ?
N5F Na1 N5A 156.4(6) . . ?
N6A Na1 N5A 25.8(4) . . ?
O1F Na1 N5A 93.9(4) . . ?
O2A Na1 N5A 104.0(3) . . ?
C8F Na1 N5A 136.5(4) . . ?
N6F Na1 N5A 144.6(4) . . ?
C11A Na1 N5A 50.1(3) . . ?
N5F Na1 C7F 55.8(5) . . ?
N6A Na1 C7F 129.5(5) . . ?
O1F Na1 C7F 25.8(3) . . ?
O2A Na1 C7F 124.5(3) . . ?
C8F Na1 C7F 29.7(3) . . ?
N6F Na1 C7F 81.4(4) . . ?
C11A Na1 C7F 147.1(4) . . ?
N5A Na1 C7F 116.5(4) . . ?
N5F Na1 C12A 122.8(5) . . ?
N6A Na1 C12A 53.4(4) . . ?
O1F Na1 C12A 125.4(3) . . ?
O2A Na1 C12A 25.5(3) . . ?
C8F Na1 C12A 143.0(4) . . ?
N6F Na1 C12A 109.1(4) . . ?
C11A Na1 C12A 28.9(3) . . ?
N5A Na1 C12A 78.6(3) . . ?
C7F Na1 C12A 138.3(3) . . ?
F1 B1 F3 110.2(10) . . ?
F1 B1 F4 110.3(11) . . ?
F3 B1 F4 109.1(10) . . ?
F1 B1 F2 110.7(9) . . ?
F3 B1 F2 109.7(10) . . ?
F4 B1 F2 106.8(10) . . ?
F5 B2 F8 101.9(13) . . ?
F5 B2 F6 111.4(14) . . ?
F8 B2 F6 112.3(15) . . ?
F5 B2 F7 112.3(14) . . ?
F8 B2 F7 108.1(15) . . ?
F6 B2 F7 110.6(13) . . ?
F11 B3 F9 110.7(13) . . ?
F11 B3 F12 113.0(13) . . ?
F9 B3 F12 108.1(10) . . ?
F11 B3 F10 106.3(11) . . ?
F9 B3 F10 107.2(13) . . ?
F12 B3 F10 111.4(13) . . ?
F16 B4 F14 113.1(16) . . ?
F16 B4 F15 115.8(16) . . ?
F14 B4 F15 109.6(15) . . ?
F16 B4 F13 104.1(15) . . ?
F14 B4 F13 103.6(16) . . ?
F15 B4 F13 109.8(15) . . ?
F18 B5 F20 117.0(14) . . ?
F18 B5 F19 114.5(13) . . ?
F20 B5 F19 111.7(11) . . ?
F18 B5 F17 100.2(14) . . ?
F20 B5 F17 105.1(14) . . ?
F19 B5 F17 106.7(16) . . ?
F24 B6 F21 119.9(16) . . ?
F24 B6 F22 107.3(14) . . ?
F21 B6 F22 105.6(13) . . ?
F24 B6 F23 104.0(12) . . ?
F21 B6 F23 104.8(15) . . ?
F22 B6 F23 115.8(14) . . ?
F28 B7 F26 116.5(12) . . ?
F28 B7 F27 113.4(11) . . ?
F26 B7 F27 118.6(12) . . ?
F28 B7 F25 105.9(13) . . ?
F26 B7 F25 91.7(13) . . ?
F27 B7 F25 106.8(12) . . ?
F32 B8 F29 101(2) . . ?
F32 B8 F31 105(2) . . ?
F29 B8 F31 110(2) . . ?
F32 B8 F30 112(2) . . ?
F29 B8 F30 110(2) . . ?
F31 B8 F30 118(2) . . ?
F30X B8X F31X 107(2) . . ?
F30X B8X F29X 103(2) . . ?
F31X B8X F29X 108(2) . . ?
F30X B8X F32X 121(2) . . ?
F31X B8X F32X 113(2) . . ?
F29X B8X F32X 104(2) . . ?

loop_
_geom_bond_atom_site_label_1
_geom_bond_atom_site_label_2
_geom_bond_distance
_geom_bond_site_symmetry_2
_geom_bond_publ_flag
Cu1 N3 1.894(11) . ?
Cu1 N3D 1.958(11) . ?
Cu1 N1 2.096(12) . ?
Cu1 O1 2.139(8) . ?
Cu1 N1D 2.199(10) . ?
Cu1 O1D 2.234(7) . ?
Cu2 N3E 1.882(9) . ?
Cu2 O1E 1.941(7) . ?
Cu2 O1 1.953(7) . ?
Cu2 N1E 2.025(9) . ?
Cu2 N5 2.289(10) . ?
Cu3 N3F 1.899(8) . ?
Cu3 O1F 1.973(7) . ?
Cu3 N6 2.002(8) . ?
Cu3 N1F 2.040(9) . ?
Cu3 O2 2.230(7) . ?
Cu4 N8 1.895(11) . ?
Cu4 N3G 1.934(10) . ?
Cu4 N10 2.051(14) . ?
Cu4 O2 2.081(8) . ?
Cu4 N1G 2.273(14) . ?
Cu4 O1G 2.302(8) . ?
Cu5 N8A 1.910(8) . ?
Cu5 O2A 1.993(7) . ?
Cu5 N10A 2.027(9) . ?
Cu5 N5G 2.038(9) . ?
Cu5 O1G 2.226(7) . ?
Cu6 N8B 1.889(8) . ?
Cu6 O2B 1.932(7) . ?
Cu6 O2G 1.945(7) . ?
Cu6 N10B 2.010(8) . ?
Cu6 N6G 2.326(9) . ?
Cu7 N8G 1.928(10) . ?
Cu7 N8C 1.957(9) . ?
Cu7 O2G 2.086(7) . ?
Cu7 N10G 2.093(10) . ?
Cu7 O2C 2.271(7) . ?
Cu7 N10C 2.314(9) . ?
Cu8 N8F 1.891(9) . ?
Cu8 O2C 1.937(7) . ?
Cu8 O2F 1.953(7) . ?
Cu8 N10F 2.032(9) . ?
Cu8 N6C 2.286(8) . ?
Cu9 N8E 1.896(9) . ?
Cu9 O2E 1.948(7) . ?
Cu9 N5C 2.008(8) . ?
Cu9 N10E 2.015(8) . ?
Cu9 O1C 2.239(7) . ?
Cu10 N3C 1.918(9) . ?
Cu10 N8D 1.936(9) . ?
Cu10 N1C 2.082(10) . ?
Cu10 O1C 2.117(7) . ?
Cu10 O2D 2.258(7) . ?
Cu10 N10D 2.277(11) . ?
Cu11 N3B 1.839(10) . ?
Cu11 O1B 1.980(8) . ?
Cu11 N1B 2.009(10) . ?
Cu11 N6D 2.086(8) . ?
Cu11 O2D 2.131(7) . ?
Cu12 N3A 1.846(10) . ?
Cu12 O1A 1.945(8) . ?
Cu12 O1D 2.004(8) . ?
Cu12 N1A 2.036(9) . ?
Cu12 N5D 2.220(8) . ?
N1 C1 1.32(2) . ?
N1 C5 1.343(15) . ?
C1 C2 1.36(2) . ?
C2 C3 1.415(19) . ?
C3 C4 1.381(18) . ?
C4 C5 1.365(17) . ?
C5 C6 1.455(17) . ?
C6 N3 1.313(14) . ?
C6 N2 1.342(15) . ?
N3 N4 1.426(15) . ?
N4 C7 1.306(14) . ?
C7 O1 1.310(14) . ?
C7 C8 1.444(17) . ?
C8 N5 1.323(13) . ?
C8 C9 1.420(17) . ?
C9 C10 1.353(18) . ?
C10 C11 1.423(16) . ?
C11 N6 1.317(14) . ?
C11 C12 1.474(16) . ?
N5 N6 1.364(12) . ?
C12 N7 1.311(14) . ?
C12 O2 1.314(13) . ?
N7 N8 1.390(14) . ?
N8 C13 1.371(17) . ?
C13 N9 1.337(19) . ?
C13 C14 1.51(2) . ?
N10 C14 1.273(19) . ?
N10 C18 1.36(2) . ?
C14 C15 1.56(3) . ?
C15 C16 1.33(2) . ?
C16 C17 1.43(2) . ?
C17 C18 1.33(2) . ?
N1A C1A 1.308(15) . ?
N1A C5A 1.334(15) . ?
C1A C2A 1.460(18) . ?
C2A C3A 1.34(2) . ?
C3A C4A 1.38(2) . ?
C4A C5A 1.390(18) . ?
C5A C6A 1.443(18) . ?
C6A N3A 1.313(14) . ?
C6A N2A 1.324(18) . ?
N3A N4A 1.406(13) . ?
N4A C7A 1.311(14) . ?
C7A O1A 1.279(12) . ?
C7A C8A 1.457(14) . ?
C8A C9A 1.294(14) . ?
C8A N5A 1.383(14) . ?
C9A C10A 1.321(15) . ?
C10A C11A 1.346(15) . ?
C11A N6A 1.354(14) . ?
C11A C12A 1.454(15) . ?
C11A Na1 2.743(12) . ?
N5A N6A 1.381(14) . ?
N5A Na1 2.788(12) . ?
N6A Na1 1.851(11) . ?
C12A O2A 1.322(12) . ?
C12A N7A 1.324(13) . ?
C12A Na1 3.000(12) . ?
O2A Na1 2.436(9) . ?
N7A N8A 1.398(11) . ?
N8A C13A 1.293(12) . ?
C13A N9A 1.336(13) . ?
C13A C14A 1.476(14) . ?
N10A C14A 1.335(12) . ?
N10A C18A 1.354(13) . ?
C14A C15A 1.380(14) . ?
C15A C16A 1.420(15) . ?
C16A C17A 1.351(15) . ?
C17A C18A 1.382(15) . ?
N1B C5B 1.322(15) . ?
N1B C1B 1.370(16) . ?
C1B C2B 1.369(18) . ?
C2B C3B 1.374(19) . ?
C3B C4B 1.397(19) . ?
C4B C5B 1.356(17) . ?
C5B C6B 1.494(17) . ?
C6B N3B 1.298(15) . ?
C6B N2B 1.369(17) . ?
N3B N4B 1.420(13) . ?
N4B C7B 1.277(13) . ?
C7B O1B 1.283(12) . ?
C7B C8B 1.463(15) . ?
C8B C9B 1.284(14) . ?
C8B N5B 1.427(14) . ?
C9B C10B 1.328(13) . ?
C10B C11B 1.331(14) . ?
C11B N6B 1.396(14) . ?
C11B C12B 1.461(14) . ?
N5B N6B 1.412(14) . ?
C12B O2B 1.292(12) . ?
C12B N7B 1.310(13) . ?
N7B N8B 1.388(11) . ?
N8B C13B 1.319(13) . ?
C13B N9B 1.362(13) . ?
C13B C14B 1.477(15) . ?
N10B C18B 1.341(12) . ?
N10B C14B 1.361(13) . ?
C14B C15B 1.400(15) . ?
C15B C16B 1.372(16) . ?
C16B C17B 1.383(15) . ?
C17B C18B 1.363(14) . ?
N1C C1C 1.338(16) . ?
N1C C5C 1.357(15) . ?
C1C C2C 1.35(2) . ?
C2C C3C 1.39(2) . ?
C3C C4C 1.392(19) . ?
C4C C5C 1.426(17) . ?
C5C C6C 1.468(16) . ?
C6C N2C 1.322(14) . ?
C6C N3C 1.344(14) . ?
N3C N4C 1.400(11) . ?
N4C C7C 1.318(12) . ?
C7C O1C 1.289(11) . ?
C7C C8C 1.457(14) . ?
C8C N5C 1.332(12) . ?
C8C C9C 1.409(14) . ?
C9C C10C 1.340(14) . ?
C10C C11C 1.406(14) . ?
C11C N6C 1.330(13) . ?
C11C C12C 1.500(14) . ?
N5C N6C 1.339(11) . ?
C12C O2C 1.294(12) . ?
C12C N7C 1.310(13) . ?
N7C N8C 1.399(11) . ?
N8C C13C 1.327(13) . ?
C13C N9C 1.332(14) . ?
C13C C14C 1.497(15) . ?
N10C C18C 1.332(15) . ?
N10C C14C 1.375(14) . ?
C14C C15C 1.374(16) . ?
C15C C16C 1.354(17) . ?
C16C C17C 1.37(2) . ?
C17C C18C 1.383(19) . ?
N1D C5D 1.349(14) . ?
N1D C1D 1.372(16) . ?
C1D C2D 1.376(18) . ?
C2D C3D 1.361(18) . ?
C3D C4D 1.362(17) . ?
C4D C5D 1.368(15) . ?
C5D C6D 1.520(16) . ?
C6D N3D 1.291(15) . ?
C6D N2D 1.344(15) . ?
N3D N4D 1.406(13) . ?
N4D C7D 1.286(15) . ?
C7D O1D 1.279(13) . ?
C7D C8D 1.520(15) . ?
C8D N5D 1.308(14) . ?
C8D C9D 1.434(16) . ?
C9D C10D 1.342(15) . ?
C10D C11D 1.410(15) . ?
C11D N6D 1.359(13) . ?
C11D C12D 1.474(15) . ?
N5D N6D 1.312(11) . ?
C12D N7D 1.302(13) . ?
C12D O2D 1.309(13) . ?
N7D N8D 1.397(12) . ?
N8D C13D 1.291(15) . ?
C13D N9D 1.362(17) . ?
C13D C14D 1.493(18) . ?
N10D C14D 1.338(17) . ?
N10D C18D 1.345(18) . ?
C14D C15D 1.351(19) . ?
C15D C16D 1.35(2) . ?
C16D C17D 1.35(3) . ?
C17D C18D 1.42(3) . ?
N1E C1E 1.325(14) . ?
N1E C5E 1.329(13) . ?
C1E C2E 1.411(15) . ?
C2E C3E 1.350(16) . ?
C3E C4E 1.394(15) . ?
C4E C5E 1.357(14) . ?
C5E C6E 1.496(14) . ?
C6E N3E 1.307(13) . ?
C6E N2E 1.348(14) . ?
N3E N4E 1.375(11) . ?
N4E C7E 1.297(13) . ?
C7E O1E 1.309(11) . ?
C7E C8E 1.454(14) . ?
C8E C9E 1.330(13) . ?
C8E N5E 1.437(14) . ?
C9E C10E 1.335(13) . ?
C10E C11E 1.289(14) . ?
C11E N6E 1.421(14) . ?
C11E C12E 1.494(14) . ?
N5E N6E 1.396(14) . ?
C12E N7E 1.288(12) . ?
C12E O2E 1.299(11) . ?
N7E N8E 1.387(11) . ?
N8E C13E 1.299(13) . ?
C13E N9E 1.336(13) . ?
C13E C14E 1.516(15) . ?
N10E C18E 1.311(12) . ?
N10E C14E 1.351(12) . ?
C14E C15E 1.387(15) . ?
C15E C16E 1.376(16) . ?
C16E C17E 1.368(16) . ?
C17E C18E 1.412(15) . ?
N1F C1F 1.343(13) . ?
N1F C5F 1.343(13) . ?
C1F C2F 1.403(16) . ?
C2F C3F 1.357(17) . ?
C3F C4F 1.392(16) . ?
C4F C5F 1.360(15) . ?
C5F C6F 1.477(15) . ?
C6F N3F 1.319(13) . ?
C6F N2F 1.359(13) . ?
N3F N4F 1.389(11) . ?
N4F C7F 1.356(13) . ?
C7F O1F 1.292(12) . ?
C7F C8F 1.445(15) . ?
C7F Na1 2.901(12) . ?
O1F Na1 2.345(9) . ?
C8F C9F 1.338(14) . ?
C8F N5F 1.372(15) . ?
C8F Na1 2.686(11) . ?
C9F C10F 1.303(13) . ?
C10F C11F 1.364(15) . ?
C11F N6F 1.417(15) . ?
C11F C12F 1.461(15) . ?
N5F N6F 1.372(15) . ?
N5F Na1 1.814(12) . ?
N6F Na1 2.740(12) . ?
C12F O2F 1.305(12) . ?
C12F N7F 1.323(13) . ?
N7F N8F 1.397(12) . ?
N8F C13F 1.302(13) . ?
C13F N9F 1.330(14) . ?
C13F C14F 1.470(16) . ?
N10F C18F 1.326(13) . ?
N10F C14F 1.374(13) . ?
C14F C15F 1.376(15) . ?
C15F C16F 1.342(17) . ?
C16F C17F 1.371(17) . ?
C17F C18F 1.417(16) . ?
N1G C1G 1.36(2) . ?
N1G C5G 1.41(2) . ?
C1G C2G 1.52(3) . ?
C2G C3G 1.34(3) . ?
C3G C4G 1.35(3) . ?
C4G C5G 1.43(2) . ?
C5G C6G 1.40(2) . ?
C6G N3G 1.303(17) . ?
C6G N2G 1.37(2) . ?
N3G N4G 1.377(14) . ?
N4G C7G 1.321(14) . ?
C7G O1G 1.271(12) . ?
C7G C8G 1.508(16) . ?
C8G N5G 1.330(14) . ?
C8G C9G 1.404(15) . ?
C9G C10G 1.337(16) . ?
C10G C11G 1.426(16) . ?
C11G N6G 1.312(13) . ?
C11G C12G 1.469(16) . ?
N5G N6G 1.325(12) . ?
C12G O2G 1.301(13) . ?
C12G N7G 1.319(14) . ?
N7G N8G 1.375(13) . ?
N8G C13G 1.349(15) . ?
C13G N9G 1.329(17) . ?
C13G C14G 1.49(2) . ?
N10G C18G 1.309(17) . ?
N10G C14G 1.358(17) . ?
C14G C15G 1.415(19) . ?
C15G C16G 1.37(2) . ?
C16G C17G 1.38(2) . ?
C17G C18G 1.37(2) . ?
B1 F1 1.325(11) . ?
B1 F3 1.331(12) . ?
B1 F4 1.334(12) . ?
B1 F2 1.340(12) . ?
B2 F5 1.328(13) . ?
B2 F8 1.344(13) . ?
B2 F6 1.356(13) . ?
B2 F7 1.379(13) . ?
B3 F11 1.332(12) . ?
B3 F9 1.345(12) . ?
B3 F12 1.357(12) . ?
B3 F10 1.357(13) . ?
B4 F16 1.322(13) . ?
B4 F14 1.323(13) . ?
B4 F15 1.336(13) . ?
B4 F13 1.342(14) . ?
B5 F18 1.315(12) . ?
B5 F20 1.335(12) . ?
B5 F19 1.340(12) . ?
B5 F17 1.342(13) . ?
B6 F24 1.296(12) . ?
B6 F21 1.304(13) . ?
B6 F22 1.358(13) . ?
B6 F23 1.375(12) . ?
B7 F28 1.321(12) . ?
B7 F26 1.324(12) . ?
B7 F27 1.347(11) . ?
B7 F25 1.366(13) . ?
B8 F32 1.324(15) . ?
B8 F29 1.336(15) . ?
B8 F31 1.341(14) . ?
B8 F30 1.342(14) . ?
B8X F30X 1.346(14) . ?
B8X F31X 1.346(15) . ?
B8X F29X 1.350(15) . ?
B8X F32X 1.355(14) . ?
